data_1548078
loop_
_publ_author_name
'Stefan Mitzinger'
'Lies Broeckaert'
'Werner Massa'
'Florian Weigend'
'Stefanie Dehnen'

_publ_section_title
;
 Understanding of multimetallic cluster growth
;
_journal_name_full 'Nature Communications'
_journal_page_first 10480
_journal_paper_doi 10.1038/ncomms10480
_journal_volume 7
_journal_year 2016
_chemical_formula_moiety
;
5(C18 H36 K N2 O6), C20 H44 K N4 O6, 1.21(Ge8 As4 Ta), 
0.79(Ge8 As6 Ta), C2 H8 N2'
;
_chemical_formula_sum 'C56 H116 As4.79 Ge8 K3 N8 O18 Ta'
_chemical_formula_weight 2427.40
_space_group_crystal_system triclinic
_space_group_IT_number 2
_space_group_name_Hall '-P 1'
_space_group_name_H-M_alt 'P -1'
_symmetry_space_group_name_Hall '-P 1'
_symmetry_space_group_name_H-M 'P -1'
_atom_sites_solution_hydrogens geom
_atom_sites_solution_primary direct
_atom_sites_solution_secondary difmap
_cell_angle_alpha 94.960(3)
_cell_angle_beta 94.036(3)
_cell_angle_gamma 91.402(3)
_cell_formula_units_Z 4
_cell_length_a 16.6082(5)
_cell_length_b 22.6960(8)
_cell_length_c 23.9068(8)
_cell_measurement_reflns_used 39700
_cell_measurement_temperature 100(2)
_cell_measurement_theta_max 27.07
_cell_measurement_theta_min 1.23
_cell_volume 8951.2(5)
_computing_cell_refinement 'XAREA 1.66 (Stoe 2013)'
_computing_data_collection 'XAREA 1.66 (Stoe 2013)'
_computing_data_reduction 'XAREA 1.66 (Stoe 2013)'
_computing_molecular_graphics 'DIAMOND 3.2i (Brandenburg 2012)'
_computing_structure_refinement 'SHELXL-2013 (Sheldrick, 2008)'
_computing_structure_solution 'SHELXS-2013 (Sheldrick, 2008)'
_diffrn_ambient_temperature 100(2)
_diffrn_detector_area_resol_mean 6.7
_diffrn_measured_fraction_theta_full 0.965
_diffrn_measured_fraction_theta_max 0.992
_diffrn_measurement_device_type 'IPDS2 (Stoe)'
_diffrn_measurement_method omega-scans
_diffrn_radiation_monochromator graphite
_diffrn_radiation_source 'fine-focus sealed tube'
_diffrn_radiation_type MoK\a
_diffrn_radiation_wavelength 0.71073
_diffrn_reflns_av_R_equivalents 0.0568
_diffrn_reflns_av_unetI/netI 0.0991
_diffrn_reflns_Laue_measured_fraction_full 0.965
_diffrn_reflns_Laue_measured_fraction_max 0.992
_diffrn_reflns_limit_h_max 19
_diffrn_reflns_limit_h_min -19
_diffrn_reflns_limit_k_max 25
_diffrn_reflns_limit_k_min -26
_diffrn_reflns_limit_l_max 28
_diffrn_reflns_limit_l_min -28
_diffrn_reflns_number 64236
_diffrn_reflns_point_group_measured_fraction_full 0.965
_diffrn_reflns_point_group_measured_fraction_max 0.992
_diffrn_reflns_theta_full 25.242
_diffrn_reflns_theta_max 24.997
_diffrn_reflns_theta_min 2.546
_exptl_absorpt_coefficient_mu 5.819
_exptl_absorpt_correction_T_max 0.671
_exptl_absorpt_correction_T_min 0.321
_exptl_absorpt_correction_type gaussian
_exptl_absorpt_process_details 'Coppens et al. (1965)'
_exptl_crystal_colour black
_exptl_crystal_density_diffrn 1.801
_exptl_crystal_description block
_exptl_crystal_F_000 4784
_exptl_crystal_size_max 0.30
_exptl_crystal_size_mid 0.09
_exptl_crystal_size_min 0.08
_refine_diff_density_max 3.381
_refine_diff_density_min -1.721
_refine_diff_density_rms 0.162
_refine_ls_extinction_coef .
_refine_ls_extinction_method none
_refine_ls_goodness_of_fit_ref 0.991
_refine_ls_hydrogen_treatment constr
_refine_ls_matrix_type full
_refine_ls_number_parameters 1597
_refine_ls_number_reflns 31253
_refine_ls_number_restraints 580
_refine_ls_restrained_S_all 0.990
_refine_ls_R_factor_all 0.1187
_refine_ls_R_factor_gt 0.0735
_refine_ls_shift/su_max 0.001
_refine_ls_shift/su_mean 0.000
_refine_ls_structure_factor_coef Fsqd
_refine_ls_weighting_details 'w=1/[\s^2^(Fo^2^)+(0.1000P)^2^] where P=(Fo^2^+2Fc^2^)/3'
_refine_ls_weighting_scheme calc
_refine_ls_wR_factor_gt 0.1838
_refine_ls_wR_factor_ref 0.1973
_reflns_Friedel_coverage 0.000
_reflns_Friedel_fraction_full .
_reflns_Friedel_fraction_max .
_reflns_number_gt 16662
_reflns_number_total 31253
_reflns_threshold_expression 'I > 2\s(I)'
_cod_data_source_file ncomms10480-s5.cif
_cod_data_source_block shelx-4
_cod_database_code 1548078
_shelx_space_group_comment
;
The symmetry employed for this shelxl refinement is uniquely defined
by the following loop, which should always be used as a source of
symmetry information in preference to the above space-group names.
They are only intended as comments.
;
_shelxl_version_number 2013-4

loop_
_space_group_symop_operation_xyz
'x, y, z'
'-x, -y, -z'

loop_
_atom_site_label
_atom_site_type_symbol
_atom_site_fract_x
_atom_site_fract_y
_atom_site_fract_z
_atom_site_U_iso_or_equiv
_atom_site_adp_type
_atom_site_occupancy
_atom_site_site_symmetry_order
_atom_site_calc_flag
_atom_site_refinement_flags_posn
_atom_site_refinement_flags_adp
_atom_site_refinement_flags_occupancy
_atom_site_disorder_assembly
_atom_site_disorder_group
Ta_1 Ta 0.02244(3) 0.22725(2) 0.23137(2) 0.04726(14) Uani 1 1 d . . . . .
Ge1_1 Ge 0.18258(8) 0.18667(6) 0.24481(5) 0.0600(4) Uani 0.5531 1 d . . P . .
As1_1 As 0.18258(8) 0.18667(6) 0.24481(5) 0.0600(4) Uani 0.4469(8) 1 d . . P . .
Ge2_1 Ge 0.13264(9) 0.26644(6) 0.31613(6) 0.0641(4) Uani 0.6703(12) 1 d . . P . .
As2_1 As 0.13264(9) 0.26644(6) 0.31613(6) 0.0641(4) Uani 0.3297 1 d . . P . .
Ge3_1 Ge 0.00053(9) 0.22485(7) 0.34314(5) 0.0648(4) Uani 0.7766 1 d . . P . .
As3_1 As 0.00053(9) 0.22485(7) 0.34314(5) 0.0648(4) Uani 0.2234(4) 1 d . . P . .
Ge4_1 Ge -0.04170(9) 0.12845(6) 0.27367(6) 0.0525(4) Uani 0.6703(12) 1 d . . P . .
As4_1 As -0.04170(9) 0.12845(6) 0.27367(6) 0.0525(4) Uani 0.2234(4) 1 d . . P . .
Ge5_1 Ge 0.06624(10) 0.11483(6) 0.20472(6) 0.0477(4) Uani 0.6703(12) 1 d . . P . .
As5_1 As 0.06624(10) 0.11483(6) 0.20472(6) 0.0477(4) Uani 0.2234(4) 1 d . . P . .
Ge6_1 Ge 0.15129(8) 0.25053(5) 0.16693(5) 0.0549(3) Uani 0.4469(8) 1 d . . P . .
As6_1 As 0.15129(8) 0.25053(5) 0.16693(5) 0.0549(3) Uani 0.5531 1 d . . P . .
Ge7_1 Ge 0.10882(8) 0.33440(5) 0.23268(5) 0.0566(3) Uani 0.7766 1 d . . P . .
As7_1 As 0.10882(8) 0.33440(5) 0.23268(5) 0.0566(3) Uani 0.2234(4) 1 d . . P . .
Ge8_1 Ge -0.04220(8) 0.33273(6) 0.20828(5) 0.0533(3) Uani 0.7766 1 d . . P . .
As8_1 As -0.04220(8) 0.33273(6) 0.20828(5) 0.0533(3) Uani 0.2234(4) 1 d . . P . .
Ge9_1 Ge -0.08515(10) 0.23938(7) 0.14102(6) 0.0500(4) Uani 0.6703(12) 1 d . . P . .
As9_1 As -0.08515(10) 0.23938(7) 0.14102(6) 0.0500(4) Uani 0.2234(4) 1 d . . P . .
Ge10_1 Ge 0.04130(9) 0.18192(6) 0.12328(6) 0.0492(4) Uani 0.6703(12) 1 d . . P . .
As10_1 As 0.04130(9) 0.18192(6) 0.12328(6) 0.0492(4) Uani 0.2234(4) 1 d . . P . .
Ge11_1 Ge -0.10380(9) 0.28263(6) 0.28698(6) 0.0646(4) Uani 0.4469(8) 1 d . . P . .
As11_1 As -0.10380(9) 0.28263(6) 0.28698(6) 0.0646(4) Uani 0.5531 1 d . . P . .
Ge12_1 Ge -0.14040(9) 0.19105(7) 0.22142(6) 0.0510(4) Uani 0.4469(8) 1 d . . P . .
As12_1 As -0.14040(9) 0.19105(7) 0.22142(6) 0.0510(4) Uani 0.4469(8) 1 d . . P . .
Ge1A_1 Ge 0.0187(8) 0.1999(6) 0.0979(5) 0.0492(4) Uani 0.1062(16) 1 d . . P . .
Ge1B_1 Ge 0.1001(9) 0.1139(5) 0.2315(5) 0.0477(4) Uani 0.1062(16) 1 d . . P . .
As1C_1 As -0.0953(10) 0.2654(6) 0.1357(6) 0.0500(4) Uani 0.1062(16) 1 d . . P . .
As1D_1 As 0.0020(8) 0.1410(5) 0.3023(5) 0.0525(4) Uani 0.1062(16) 1 d . . P . .
As1E_1 As 0.0046(8) 0.1135(5) 0.1541(5) 0.057(3) Uani 0.1062(16) 1 d . . P . .
Ge1F_1 Ge -0.1603(9) 0.2196(7) 0.2118(6) 0.0510(4) Uani 0.1062(16) 1 d . . P . .
Ge1G_1 Ge -0.1020(9) 0.1207(6) 0.2216(5) 0.065(4) Uani 0.1062(16) 1 d . . P . .
Ta_2 Ta 0.45343(3) 0.23523(3) 0.75467(2) 0.0714(2) Uani 1 1 d . . . . .
Ge1_2 Ge 0.41310(13) 0.19293(10) 0.85664(8) 0.1082(7) Uani 0.2366 1 d . . P . .
As1_2 As 0.41310(13) 0.19293(10) 0.85664(8) 0.1082(7) Uani 0.7634 1 d . . P . .
Ge2_2 Ge 0.30818(14) 0.25159(10) 0.81560(10) 0.1194(8) Uani 0.8746 1 d . . P . .
As2_2 As 0.30818(14) 0.25159(10) 0.81560(10) 0.1194(8) Uani 0.1254 1 d . . P . .
Ge3_2 Ge 0.29506(11) 0.18531(11) 0.72672(9) 0.1175(8) Uani 0.1577 1 d . . P . .
As3_2 As 0.29506(11) 0.18531(11) 0.72672(9) 0.1175(8) Uani 0.8423 1 d . . P . .
Ge4_2 Ge 0.38696(14) 0.11700(11) 0.77213(8) 0.1149(8) Uani 0.8889 1 d . . P . .
As4_2 As 0.38696(14) 0.11700(11) 0.77213(8) 0.1149(8) Uani 0.1112 1 d . . P . .
Ge5_2 Ge 0.54969(11) 0.24055(7) 0.85820(7) 0.0847(5) Uani 0.9211 1 d . . P . .
As5_2 As 0.54969(11) 0.24055(7) 0.85820(7) 0.0847(5) Uani 0.0789 1 d . . P . .
Ge6_2 Ge 0.36933(14) 0.34313(12) 0.79261(14) 0.1122(10) Uani 0.7814 1 d . . P . .
As6_2 As 0.36933(14) 0.34313(12) 0.79261(14) 0.1122(10) Uani 0.0323(6) 1 d . . P . .
Ge7_2 Ge 0.35929(13) 0.23262(11) 0.64916(10) 0.1167(7) Uani 0.9211 1 d . . P . .
As7_2 As 0.35929(13) 0.23262(11) 0.64916(10) 0.1167(7) Uani 0.0789 1 d . . P . .
Ge8_2 Ge 0.50622(13) 0.11253(8) 0.72132(8) 0.0832(6) Uani 0.8243 1 d . . P . .
As8_2 As 0.50622(13) 0.11253(8) 0.72132(8) 0.0832(6) Uani 0.0466(7) 1 d . . P . .
Ge9_2 Ge 0.51769(12) 0.33822(9) 0.82127(10) 0.0767(6) Uani 0.0646(12) 1 d . . P . .
As9_2 As 0.51769(12) 0.33822(9) 0.82127(10) 0.0767(6) Uani 0.7491 1 d . . P . .
Ge10_2 Ge 0.40363(14) 0.33238(11) 0.69009(11) 0.1022(8) Uani 0.0969(18) 1 d . . P . .
As10_2 As 0.40363(14) 0.33238(11) 0.69009(11) 0.1022(8) Uani 0.7168 1 d . . P . .
Ge11_2 Ge 0.48751(10) 0.18459(8) 0.65041(7) 0.0704(5) Uani 0.140(2) 1 d . . P . .
As11_2 As 0.48751(10) 0.18459(8) 0.65041(7) 0.0704(5) Uani 0.7311 1 d . . P . .
Ge12_2 Ge 0.60424(10) 0.18369(7) 0.77812(8) 0.0709(5) Uani 0.0931(14) 1 d . . P . .
As12_2 As 0.60424(10) 0.18369(7) 0.77812(8) 0.0709(5) Uani 0.7777 1 d . . P . .
Ge13_2 Ge 0.54905(12) 0.33799(9) 0.72208(8) 0.0761(5) Uani 0.7491 1 d . . P . .
As13_2 As 0.54905(12) 0.33799(9) 0.72208(8) 0.0761(5) Uani 0.0646(12) 1 d . . P . .
Ge14_2 Ge 0.60529(12) 0.24535(9) 0.69770(9) 0.0830(6) Uani 0.7777 1 d . . P . .
As14_2 As 0.60529(12) 0.24535(9) 0.69770(9) 0.0830(6) Uani 0.0931(14) 1 d . . P . .
Ge2A_2 Ge 0.4791(7) 0.1465(6) 0.6850(5) 0.0704(5) Uani 0.0969(18) 1 d . . P . .
As2A_2 As 0.4791(7) 0.1465(6) 0.6850(5) 0.0704(5) Uani 0.0323(6) 1 d . . P . .
Ge2B_2 Ge 0.5925(7) 0.2114(6) 0.7369(6) 0.0709(5) Uani 0.0969(18) 1 d . . P . .
As2B_2 As 0.5925(7) 0.2114(6) 0.7369(6) 0.0709(5) Uani 0.0323(6) 1 d . . P . .
Ge2C_2 Ge 0.3794(6) 0.3259(5) 0.7588(6) 0.1122(10) Uani 0.140(2) 1 d . . P . .
As2C_2 As 0.3794(6) 0.3259(5) 0.7588(6) 0.1122(10) Uani 0.0466(7) 1 d . . P . .
Ge2D_2 Ge 0.5279(6) 0.3284(5) 0.7911(4) 0.0767(6) Uani 0.140(2) 1 d . . P . .
As2D_2 As 0.5279(6) 0.3284(5) 0.7911(4) 0.0767(6) Uani 0.0466(7) 1 d . . P . .
K_3 K 0.19812(17) 0.98946(13) 0.47128(11) 0.0607(7) Uani 1 1 d . . . . .
N1_3 N 0.2214(7) 1.0574(6) 0.5822(5) 0.098(4) Uani 1 1 d D . . . .
N2_3 N 0.1789(7) 0.9193(5) 0.3595(5) 0.093(4) Uani 1 1 d D . . . .
C1_3 C 0.1782(10) 1.1136(6) 0.5777(5) 0.092(5) Uani 1 1 d D . . . .
H1A_3 H 0.1194 1.1049 0.5773 0.110 Uiso 1 1 calc R U . . .
H1B_3 H 0.1938 1.1405 0.6118 0.110 Uiso 1 1 calc R U . . .
C2_3 C 0.1938(12) 1.1446(7) 0.5277(5) 0.106(6) Uani 1 1 d D . . . .
H2A_3 H 0.1647 1.1822 0.5293 0.127 Uiso 1 1 calc R U . . .
H2B_3 H 0.2522 1.1544 0.5282 0.127 Uiso 1 1 calc R U . . .
O1_3 O 0.1694(7) 1.1109(5) 0.4780(4) 0.087(3) Uani 1 1 d D . . . .
C3_3 C 0.1813(11) 1.1427(7) 0.4305(5) 0.092(5) Uani 1 1 d D . . . .
H3A_3 H 0.2395 1.1522 0.4289 0.111 Uiso 1 1 calc R U . . .
H3B_3 H 0.1523 1.1803 0.4338 0.111 Uiso 1 1 calc R U . . .
C4_3 C 0.1507(10) 1.1064(7) 0.3784(6) 0.093(5) Uani 1 1 d D . . . .
H4A_3 H 0.0915 1.1000 0.3787 0.112 Uiso 1 1 calc R U . . .
H4B_3 H 0.1613 1.1280 0.3453 0.112 Uiso 1 1 calc R U . . .
O2_3 O 0.1872(7) 1.0525(5) 0.3741(4) 0.085(3) Uani 1 1 d D . . . .
C5_3 C 0.1593(12) 1.0188(7) 0.3236(6) 0.115(7) Uani 1 1 d D . . . .
H5A_3 H 0.1727 1.0408 0.2912 0.138 Uiso 1 1 calc R U . . .
H5B_3 H 0.0997 1.0142 0.3224 0.138 Uiso 1 1 calc R U . . .
C6_3 C 0.1942(11) 0.9596(7) 0.3173(6) 0.103(6) Uani 1 1 d D . . . .
H6A_3 H 0.1738 0.9401 0.2802 0.123 Uiso 1 1 calc R U . . .
H6B_3 H 0.2534 0.9650 0.3165 0.123 Uiso 1 1 calc R U . . .
C7_3 C 0.3068(9) 1.0685(9) 0.5978(7) 0.137(9) Uani 1 1 d D . . . .
H7A_3 H 0.3137 1.0814 0.6386 0.165 Uiso 1 1 calc R U . . .
H7B_3 H 0.3261 1.1015 0.5772 0.165 Uiso 1 1 calc R U . . .
C8_3 C 0.3570(11) 1.0177(9) 0.5864(7) 0.120(7) Uani 1 1 d D . . . .
H8A_3 H 0.4132 1.0281 0.6013 0.144 Uiso 1 1 calc R U . . .
H8B_3 H 0.3376 0.9845 0.6066 0.144 Uiso 1 1 calc R U . . .
O3_3 O 0.3566(7) 0.9992(7) 0.5284(5) 0.134(5) Uani 1 1 d D . . . .
C9_3 C 0.4033(12) 0.9519(11) 0.5167(9) 0.202(17) Uani 1 1 d D . . . .
H9A_3 H 0.3868 0.9193 0.5388 0.243 Uiso 1 1 calc R U . . .
H9B_3 H 0.4603 0.9631 0.5286 0.243 Uiso 1 1 calc R U . . .
C10_3 C 0.3972(10) 0.9313(15) 0.4580(9) 0.212(17) Uani 1 1 d D . . . .
H10A_3 H 0.4147 0.9636 0.4358 0.254 Uiso 1 1 calc R U . . .
H10B_3 H 0.4339 0.8980 0.4517 0.254 Uiso 1 1 calc R U . . .
O4_3 O 0.3174(8) 0.9124(8) 0.4388(6) 0.192(10) Uani 1 1 d D . . . .
C11_3 C 0.3172(10) 0.8945(13) 0.3793(8) 0.203(16) Uani 1 1 d D . . . .
H11A_3 H 0.3572 0.8635 0.3726 0.243 Uiso 1 1 calc R U . . .
H11B_3 H 0.3319 0.9288 0.3587 0.243 Uiso 1 1 calc R U . . .
C12_3 C 0.2351(9) 0.8714(7) 0.3590(7) 0.120(8) Uani 1 1 d D . . . .
H12A_3 H 0.2360 0.8521 0.3203 0.144 Uiso 1 1 calc R U . . .
H12B_3 H 0.2174 0.8413 0.3836 0.144 Uiso 1 1 calc R U . . .
C13_3 C 0.1880(10) 1.0238(8) 0.6249(5) 0.105(6) Uani 1 1 d D . . . .
H13A_3 H 0.1837 1.0506 0.6594 0.126 Uiso 1 1 calc R U . . .
H13B_3 H 0.2261 0.9926 0.6344 0.126 Uiso 1 1 calc R U . . .
C14_3 C 0.1052(10) 0.9947(9) 0.6074(7) 0.138(10) Uani 1 1 d D . . . .
H14A_3 H 0.0871 0.9725 0.6383 0.166 Uiso 1 1 calc R U . . .
H14B_3 H 0.0657 1.0256 0.6005 0.166 Uiso 1 1 calc R U . . .
O5_3 O 0.1078(7) 0.9550(5) 0.5573(4) 0.102(4) Uani 1 1 d D . . . .
C15_3 C 0.0341(10) 0.9237(9) 0.5436(7) 0.112(6) Uani 1 1 d D . . . .
H15A_3 H -0.0085 0.9515 0.5336 0.134 Uiso 1 1 calc R U . . .
H15B_3 H 0.0181 0.9037 0.5765 0.134 Uiso 1 1 calc R U . . .
C16_3 C 0.0426(13) 0.8799(8) 0.4962(7) 0.126(7) Uani 1 1 d D . . . .
H16A_3 H 0.0850 0.8521 0.5065 0.151 Uiso 1 1 calc R U . . .
H16B_3 H -0.0088 0.8569 0.4876 0.151 Uiso 1 1 calc R U . . .
O6_3 O 0.0632(8) 0.9068(5) 0.4477(5) 0.109(4) Uani 1 1 d D . . . .
C17_3 C 0.0660(14) 0.8651(8) 0.4007(7) 0.138(9) Uani 1 1 d D . . . .
H17A_3 H 0.0115 0.8468 0.3907 0.165 Uiso 1 1 calc R U . . .
H17B_3 H 0.1031 0.8333 0.4102 0.165 Uiso 1 1 calc R U . . .
C18_3 C 0.0947(9) 0.8946(8) 0.3512(6) 0.112(7) Uani 1 1 d D . . . .
H18A_3 H 0.0907 0.8654 0.3178 0.134 Uiso 1 1 calc R U . . .
H18B_3 H 0.0580 0.9270 0.3430 0.134 Uiso 1 1 calc R U . . .
K_4 K -0.05377(14) 0.37499(10) -0.08656(9) 0.0440(5) Uani 1 1 d . . . . .
N1_4 N 0.0625(7) 0.2895(5) -0.0408(4) 0.077(3) Uani 1 1 d D . . . .
N2_4 N -0.1598(5) 0.4649(4) -0.1338(4) 0.056(3) Uani 1 1 d D . . . .
C1_4 C 0.0876(8) 0.3112(6) 0.0180(5) 0.073(4) Uani 1 1 d D . . . .
H1A_4 H 0.1120 0.2782 0.0370 0.088 Uiso 1 1 calc R U . . .
H1B_4 H 0.1301 0.3425 0.0176 0.088 Uiso 1 1 calc R U . . .
C2_4 C 0.0233(8) 0.3352(5) 0.0520(5) 0.068(4) Uani 1 1 d D . . . .
H2A_4 H -0.0216 0.3056 0.0507 0.081 Uiso 1 1 calc R U . . .
H2B_4 H 0.0447 0.3434 0.0917 0.081 Uiso 1 1 calc R U . . .
O1_4 O -0.0057(5) 0.3875(3) 0.0318(3) 0.056(2) Uani 1 1 d D . . . .
C3_4 C -0.0699(7) 0.4102(5) 0.0619(5) 0.062(3) Uani 1 1 d D . . . .
H3A_4 H -0.0525 0.4165 0.1025 0.074 Uiso 1 1 calc R U . . .
H3B_4 H -0.1163 0.3815 0.0572 0.074 Uiso 1 1 calc R U . . .
C4_4 C -0.0942(7) 0.4671(5) 0.0406(4) 0.056(3) Uani 1 1 d D . . . .
H4A_4 H -0.1317 0.4872 0.0658 0.067 Uiso 1 1 calc R U . . .
H4B_4 H -0.0460 0.4935 0.0394 0.067 Uiso 1 1 calc R U . . .
O2_4 O -0.1319(5) 0.4554(3) -0.0133(3) 0.0499(19) Uani 1 1 d D . . . .
C5_4 C -0.1615(7) 0.5072(5) -0.0351(4) 0.059(3) Uani 1 1 d D . . . .
H5A_4 H -0.1157 0.5344 -0.0406 0.070 Uiso 1 1 calc R U . . .
H5B_4 H -0.1960 0.5277 -0.0079 0.070 Uiso 1 1 calc R U . . .
C6_4 C -0.2092(7) 0.4921(6) -0.0899(4) 0.064(3) Uani 1 1 d D . . . .
H6A_4 H -0.2542 0.4644 -0.0842 0.077 Uiso 1 1 calc R U . . .
H6B_4 H -0.2329 0.5285 -0.1031 0.077 Uiso 1 1 calc R U . . .
C7_4 C 0.1321(10) 0.2833(7) -0.0736(7) 0.104(6) Uani 1 1 d D . . . .
H7A_4 H 0.1164 0.2578 -0.1085 0.124 Uiso 1 1 calc R U . . .
H7B_4 H 0.1741 0.2627 -0.0519 0.124 Uiso 1 1 calc R U . . .
C8_4 C 0.1677(9) 0.3390(8) -0.0891(8) 0.124(8) Uani 1 1 d D . . . .
H8A_4 H 0.1919 0.3618 -0.0545 0.149 Uiso 1 1 calc R U . . .
H8B_4 H 0.2118 0.3297 -0.1139 0.149 Uiso 1 1 calc R U . . .
O3_4 O 0.1122(9) 0.3746(9) -0.1166(8) 0.201(10) Uani 1 1 d D . . . .
C9_4 C 0.1207(11) 0.3923(10) -0.1636(5) 0.118(8) Uani 1 1 d D . . . .
H9A_4 H 0.1214 0.3562 -0.1900 0.141 Uiso 1 1 calc R U . . .
H9B_4 H 0.1759 0.4102 -0.1614 0.141 Uiso 1 1 calc R U . . .
C10_4 C 0.0709(7) 0.4319(5) -0.1915(5) 0.064(4) Uani 1 1 d D . . . .
H10A_4 H 0.0508 0.4126 -0.2288 0.077 Uiso 1 1 calc R U . . .
H10B_4 H 0.1037 0.4673 -0.1979 0.077 Uiso 1 1 calc R U . . .
O4_4 O 0.0039(5) 0.4500(4) -0.1615(3) 0.060(2) Uani 1 1 d D . . . .
C11_4 C -0.0473(7) 0.4868(5) -0.1919(4) 0.063(3) Uani 1 1 d D . . . .
H11A_4 H -0.0729 0.4637 -0.2258 0.076 Uiso 1 1 calc R U . . .
H11B_4 H -0.0149 0.5198 -0.2043 0.076 Uiso 1 1 calc R U . . .
C12_4 C -0.1106(7) 0.5109(5) -0.1565(5) 0.069(4) Uani 1 1 d D . . . .
H12A_4 H -0.0847 0.5371 -0.1247 0.082 Uiso 1 1 calc R U . . .
H12B_4 H -0.1466 0.5352 -0.1792 0.082 Uiso 1 1 calc R U . . .
C13_4 C 0.0190(10) 0.2314(6) -0.0412(6) 0.099(6) Uani 1 1 d D . . . .
H13A_4 H -0.0152 0.2328 -0.0088 0.119 Uiso 1 1 calc R U . . .
H13B_4 H 0.0592 0.2005 -0.0358 0.119 Uiso 1 1 calc R U . . .
C14_4 C -0.0338(12) 0.2137(6) -0.0946(7) 0.124(8) Uani 1 1 d D . . . .
H14A_4 H 0.0004 0.2099 -0.1269 0.148 Uiso 1 1 calc R U . . .
H14B_4 H -0.0601 0.1746 -0.0916 0.148 Uiso 1 1 calc R U . . .
O5_4 O -0.0926(6) 0.2548(4) -0.1043(3) 0.079(3) Uani 1 1 d D . . . .
C15_4 C -0.1451(10) 0.2388(6) -0.1535(5) 0.101(7) Uani 1 1 d D . . . .
H15A_4 H -0.1650 0.1974 -0.1531 0.122 Uiso 1 1 calc R U . . .
H15B_4 H -0.1148 0.2415 -0.1874 0.122 Uiso 1 1 calc R U . . .
C16_4 C -0.2133(9) 0.2777(6) -0.1558(6) 0.087(5) Uani 1 1 d D . . . .
H16A_4 H -0.2518 0.2641 -0.1881 0.105 Uiso 1 1 calc R U . . .
H16B_4 H -0.2418 0.2774 -0.1208 0.105 Uiso 1 1 calc R U . . .
O6_4 O -0.1835(5) 0.3355(4) -0.1619(3) 0.066(2) Uani 1 1 d D . . . .
C17_4 C -0.2464(8) 0.3754(6) -0.1672(5) 0.076(4) Uani 1 1 d D . . . .
H17A_4 H -0.2737 0.3800 -0.1316 0.091 Uiso 1 1 calc R U . . .
H17B_4 H -0.2867 0.3597 -0.1976 0.091 Uiso 1 1 calc R U . . .
C18_4 C -0.2137(8) 0.4348(6) -0.1804(5) 0.075(4) Uani 1 1 d D . . . .
H18A_4 H -0.1834 0.4293 -0.2145 0.090 Uiso 1 1 calc R U . . .
H18B_4 H -0.2595 0.4605 -0.1887 0.090 Uiso 1 1 calc R U . . .
K_5 K 0.52301(17) 0.37531(13) 0.11346(14) 0.0701(8) Uani 1 1 d . . . . .
N1_5 N 0.6655(7) 0.4516(7) 0.1548(8) 0.124(6) Uani 1 1 d D . . . .
N2_5 N 0.3818(8) 0.2978(5) 0.0697(5) 0.089(4) Uani 1 1 d D . . . .
C1_5 C 0.7372(9) 0.4148(9) 0.1601(10) 0.163(11) Uani 1 1 d D . . . .
H1A_5 H 0.7810 0.4382 0.1828 0.195 Uiso 1 1 calc R U . . .
H1B_5 H 0.7561 0.4049 0.1221 0.195 Uiso 1 1 calc R U . . .
C2_5 C 0.7230(13) 0.3590(9) 0.1865(11) 0.189(14) Uani 1 1 d D . . . .
H2A_5 H 0.7734 0.3367 0.1885 0.227 Uiso 1 1 calc R U . . .
H2B_5 H 0.7071 0.3683 0.2254 0.227 Uiso 1 1 calc R U . . .
O1_5 O 0.6620(8) 0.3242(7) 0.1554(8) 0.166(7) Uani 1 1 d D . . . .
C3_5 C 0.6539(15) 0.2678(10) 0.1760(14) 0.26(2) Uani 1 1 d D . . . .
H3A_5 H 0.6357 0.2727 0.2147 0.311 Uiso 1 1 calc R U . . .
H3B_5 H 0.7072 0.2492 0.1779 0.311 Uiso 1 1 calc R U . . .
C4_5 C 0.5956(11) 0.2285(9) 0.1400(14) 0.24(2) Uani 1 1 d D . . . .
H4A_5 H 0.6148 0.2215 0.1018 0.290 Uiso 1 1 calc R U . . .
H4B_5 H 0.5906 0.1898 0.1560 0.290 Uiso 1 1 calc R U . . .
O2_5 O 0.5199(8) 0.2552(6) 0.1371(7) 0.137(6) Uani 1 1 d D . . . .
C5_5 C 0.4644(11) 0.2172(8) 0.1028(9) 0.146(10) Uani 1 1 d D . . . .
H5A_5 H 0.4603 0.1786 0.1190 0.176 Uiso 1 1 calc R U . . .
H5B_5 H 0.4842 0.2101 0.0647 0.176 Uiso 1 1 calc R U . . .
C6_5 C 0.3841(10) 0.2434(6) 0.0984(7) 0.098(6) Uani 1 1 d D . . . .
H6A_5 H 0.3453 0.2139 0.0780 0.117 Uiso 1 1 calc R U . . .
H6B_5 H 0.3661 0.2520 0.1368 0.117 Uiso 1 1 calc R U . . .
C7_5 C 0.6517(9) 0.4805(10) 0.2102(9) 0.149(10) Uani 1 1 d D . . . .
H7A_5 H 0.6922 0.5132 0.2196 0.179 Uiso 1 1 calc R U . . .
H7B_5 H 0.6600 0.4516 0.2386 0.179 Uiso 1 1 calc R U . . .
C8_5 C 0.5697(9) 0.5044(7) 0.2135(8) 0.119(7) Uani 1 1 d D . . . .
H8A_5 H 0.5670 0.5283 0.2500 0.142 Uiso 1 1 calc R U . . .
H8B_5 H 0.5594 0.5308 0.1831 0.142 Uiso 1 1 calc R U . . .
O3_5 O 0.5083(6) 0.4579(4) 0.2085(5) 0.093(3) Uani 1 1 d D . . . .
C9_5 C 0.4320(8) 0.4792(6) 0.2115(7) 0.083(5) Uani 1 1 d D . . . .
H9A_5 H 0.4209 0.5055 0.1811 0.100 Uiso 1 1 calc R U . . .
H9B_5 H 0.4283 0.5026 0.2480 0.100 Uiso 1 1 calc R U . . .
C10_5 C 0.3713(8) 0.4301(6) 0.2057(5) 0.077(4) Uani 1 1 d D . . . .
H10A_5 H 0.3857 0.4010 0.2331 0.092 Uiso 1 1 calc R U . . .
H10B_5 H 0.3175 0.4454 0.2136 0.092 Uiso 1 1 calc R U . . .
O4_5 O 0.3689(5) 0.4023(4) 0.1499(4) 0.067(2) Uani 1 1 d D . . . .
C11_5 C 0.3102(7) 0.3551(6) 0.1408(5) 0.072(4) Uani 1 1 d D . . . .
H11A_5 H 0.2564 0.3701 0.1490 0.087 Uiso 1 1 calc R U . . .
H11B_5 H 0.3238 0.3244 0.1666 0.087 Uiso 1 1 calc R U . . .
C12_5 C 0.3081(8) 0.3288(7) 0.0814(6) 0.092(5) Uani 1 1 d D . . . .
H12A_5 H 0.2612 0.3008 0.0739 0.110 Uiso 1 1 calc R U . . .
H12B_5 H 0.3009 0.3606 0.0558 0.110 Uiso 1 1 calc R U . . .
C13_5 C 0.6775(10) 0.4964(8) 0.1155(8) 0.126(8) Uani 1 1 d D . . . .
H13A_5 H 0.7315 0.5155 0.1248 0.151 Uiso 1 1 calc R U . . .
H13B_5 H 0.6369 0.5272 0.1212 0.151 Uiso 1 1 calc R U . . .
C14_5 C 0.6712(11) 0.4733(12) 0.0533(8) 0.149(9) Uani 1 1 d D . . . .
H14A_5 H 0.6817 0.5061 0.0298 0.179 Uiso 1 1 calc R U . . .
H14B_5 H 0.7117 0.4428 0.0464 0.179 Uiso 1 1 calc R U . . .
O5_5 O 0.5930(6) 0.4489(5) 0.0392(5) 0.094(3) Uani 1 1 d D . . . .
C15_5 C 0.5788(11) 0.4302(9) -0.0189(7) 0.122(7) Uani 1 1 d D . . . .
H15A_5 H 0.6134 0.3965 -0.0287 0.147 Uiso 1 1 calc R U . . .
H15B_5 H 0.5933 0.4629 -0.0414 0.147 Uiso 1 1 calc R U . . .
C16_5 C 0.4951(11) 0.4125(7) -0.0324(7) 0.104(6) Uani 1 1 d D . . . .
H16A_5 H 0.4598 0.4455 -0.0215 0.124 Uiso 1 1 calc R U . . .
H16B_5 H 0.4852 0.4019 -0.0734 0.124 Uiso 1 1 calc R U . . .
O6_5 O 0.4776(7) 0.3625(5) -0.0021(5) 0.100(4) Uani 1 1 d D . . . .
C17_5 C 0.4028(12) 0.3364(9) -0.0232(7) 0.129(8) Uani 1 1 d D . . . .
H17A_5 H 0.4046 0.3234 -0.0637 0.155 Uiso 1 1 calc R U . . .
H17B_5 H 0.3599 0.3657 -0.0192 0.155 Uiso 1 1 calc R U . . .
C18_5 C 0.3836(14) 0.2843(8) 0.0084(6) 0.145(10) Uani 1 1 d D . . . .
H18A_5 H 0.3303 0.2670 -0.0066 0.174 Uiso 1 1 calc R U . . .
H18B_5 H 0.4243 0.2539 0.0013 0.174 Uiso 1 1 calc R U . . .
K_6 K 0.0227(2) 0.59157(13) 0.38196(12) 0.0695(8) Uani 1 1 d . . . . .
N1_6 N 0.1544(7) 0.5017(5) 0.3896(4) 0.080(4) Uani 1 1 d D . . . .
N2_6 N -0.1092(8) 0.6780(6) 0.3714(6) 0.133(7) Uani 1 1 d D . . . .
C1_6 C 0.2068(9) 0.5090(7) 0.3434(5) 0.086(5) Uani 1 1 d D . . . .
H1A_6 H 0.1788 0.4911 0.3078 0.104 Uiso 1 1 calc R U . . .
H1B_6 H 0.2568 0.4870 0.3503 0.104 Uiso 1 1 calc R U . . .
C2_6 C 0.2294(9) 0.5713(7) 0.3363(6) 0.085(5) Uani 1 1 d D . . . .
H2A_6 H 0.2562 0.5898 0.3720 0.102 Uiso 1 1 calc R U . . .
H2B_6 H 0.2687 0.5721 0.3070 0.102 Uiso 1 1 calc R U . . .
O1_6 O 0.1629(6) 0.6042(4) 0.3209(3) 0.075(3) Uani 1 1 d D . . . .
C3_6 C 0.1818(10) 0.6647(7) 0.3175(7) 0.108(7) Uani 1 1 d D . . . .
H3A_6 H 0.2280 0.6685 0.2939 0.130 Uiso 1 1 calc R U . . .
H3B_6 H 0.1982 0.6836 0.3556 0.130 Uiso 1 1 calc R U . . .
C4_6 C 0.1115(11) 0.6957(8) 0.2930(6) 0.116(7) Uani 1 1 d D . . . .
H4A_6 H 0.1277 0.7367 0.2864 0.139 Uiso 1 1 calc R U . . .
H4B_6 H 0.0909 0.6748 0.2566 0.139 Uiso 1 1 calc R U . . .
O2_6 O 0.0515(8) 0.6963(5) 0.3316(5) 0.103(4) Uani 1 1 d D . . . .
C5_6 C -0.0171(12) 0.7254(8) 0.3111(9) 0.177(14) Uani 1 1 d D . . . .
H5A_6 H -0.0430 0.7018 0.2776 0.213 Uiso 1 1 calc R U . . .
H5B_6 H -0.0004 0.7645 0.2995 0.213 Uiso 1 1 calc R U . . .
C6_6 C -0.0763(12) 0.7338(7) 0.3549(10) 0.151(11) Uani 1 1 d D . . . .
H6A_6 H -0.0495 0.7565 0.3887 0.181 Uiso 1 1 calc R U . . .
H6B_6 H -0.1213 0.7574 0.3405 0.181 Uiso 1 1 calc R U . . .
C7_6 C 0.1159(8) 0.4433(5) 0.3849(5) 0.073(4) Uani 1 1 d D . . . .
H7A_6 H 0.0977 0.4355 0.4222 0.088 Uiso 1 1 calc R U . . .
H7B_6 H 0.1568 0.4138 0.3752 0.088 Uiso 1 1 calc R U . . .
C8_6 C 0.0463(8) 0.4341(6) 0.3429(6) 0.087(5) Uani 1 1 d D . . . .
H8A_6 H 0.0636 0.4422 0.3055 0.104 Uiso 1 1 calc R U . . .
H8B_6 H 0.0274 0.3922 0.3406 0.104 Uiso 1 1 calc R U . . .
O3_6 O -0.0191(5) 0.4712(4) 0.3566(3) 0.072(3) Uani 1 1 d D . . . .
C9_6 C -0.0885(8) 0.4571(5) 0.3219(6) 0.080(4) Uani 1 1 d D . . . .
H9A_6 H -0.1049 0.4153 0.3248 0.096 Uiso 1 1 calc R U . . .
H9B_6 H -0.0771 0.4615 0.2823 0.096 Uiso 1 1 calc R U . . .
C10_6 C -0.1542(8) 0.4950(5) 0.3371(6) 0.077(4) Uani 1 1 d D . . . .
H10A_6 H -0.2043 0.4818 0.3141 0.093 Uiso 1 1 calc R U . . .
H10B_6 H -0.1639 0.4926 0.3772 0.093 Uiso 1 1 calc R U . . .
O4_6 O -0.1336(6) 0.5542(4) 0.3278(4) 0.085(3) Uani 1 1 d D . . . .
C11_6 C -0.1987(9) 0.5934(7) 0.3344(8) 0.122(8) Uani 1 1 d D . . . .
H11A_6 H -0.2199 0.5900 0.3717 0.146 Uiso 1 1 calc R U . . .
H11B_6 H -0.2428 0.5816 0.3052 0.146 Uiso 1 1 calc R U . . .
C12_6 C -0.1740(11) 0.6552(7) 0.3298(9) 0.191(15) Uani 1 1 d D . . . .
H12A_6 H -0.1558 0.6587 0.2916 0.230 Uiso 1 1 calc R U . . .
H12B_6 H -0.2216 0.6802 0.3340 0.230 Uiso 1 1 calc R U . . .
C13_6 C 0.2019(9) 0.5139(8) 0.4440(5) 0.098(5) Uani 1 1 d D . . . .
H13A_6 H 0.2403 0.5475 0.4413 0.117 Uiso 1 1 calc R U . . .
H13B_6 H 0.2338 0.4789 0.4517 0.117 Uiso 1 1 calc R U . . .
C14_6 C 0.1506(12) 0.5287(7) 0.4927(5) 0.107(6) Uani 1 1 d D . . . .
H14A_6 H 0.1091 0.4969 0.4940 0.129 Uiso 1 1 calc R U . . .
H14B_6 H 0.1848 0.5315 0.5285 0.129 Uiso 1 1 calc R U . . .
O5_6 O 0.1126(7) 0.5834(5) 0.4863(3) 0.093(3) Uani 1 1 d D . . . .
C15_6 C 0.0684(13) 0.5999(9) 0.5340(5) 0.133(8) Uani 1 1 d D . . . .
H15A_6 H 0.1057 0.6052 0.5683 0.160 Uiso 1 1 calc R U . . .
H15B_6 H 0.0282 0.5682 0.5390 0.160 Uiso 1 1 calc R U . . .
C16_6 C 0.0274(11) 0.6550(8) 0.5257(6) 0.118(7) Uani 1 1 d D . . . .
H16A_6 H 0.0033 0.6695 0.5608 0.142 Uiso 1 1 calc R U . . .
H16B_6 H 0.0669 0.6854 0.5166 0.142 Uiso 1 1 calc R U . . .
O6_6 O -0.0340(7) 0.6454(5) 0.4813(5) 0.119(5) Uani 1 1 d D . . . .
C17_6 C -0.0820(11) 0.6961(7) 0.4765(7) 0.128(8) Uani 1 1 d D . . . .
H17A_6 H -0.0468 0.7309 0.4716 0.154 Uiso 1 1 calc R U . . .
H17B_6 H -0.1100 0.7046 0.5114 0.154 Uiso 1 1 calc R U . . .
C18_6 C -0.1435(10) 0.6857(9) 0.4268(7) 0.163(12) Uani 1 1 d D . . . .
H18A_6 H -0.1767 0.6500 0.4316 0.195 Uiso 1 1 calc R U . . .
H18B_6 H -0.1799 0.7196 0.4270 0.195 Uiso 1 1 calc R U . . .
K_7 K 0.2719(3) -0.02574(13) 0.00993(13) 0.0854(11) Uani 1 1 d . . . . .
N1_7 N 0.2348(10) -0.0061(6) -0.1110(6) 0.133(7) Uani 1 1 d D . . . .
N2_7 N 0.3059(7) -0.0171(5) 0.1371(5) 0.078(4) Uani 1 1 d D . . . .
C1_7 C 0.2629(14) 0.0563(6) -0.1169(7) 0.150(11) Uani 1 1 d D . . . .
H1A_7 H 0.3223 0.0598 -0.1098 0.180 Uiso 1 1 calc R U . . .
H1B_7 H 0.2490 0.0663 -0.1559 0.180 Uiso 1 1 calc R U . . .
C2_7 C 0.2245(14) 0.0987(8) -0.0766(6) 0.160(12) Uani 1 1 d D . . . .
H2A_7 H 0.2446 0.1394 -0.0810 0.193 Uiso 1 1 calc R U . . .
H2B_7 H 0.1654 0.0971 -0.0855 0.193 Uiso 1 1 calc R U . . .
O1_7 O 0.2407(9) 0.0864(5) -0.0226(5) 0.128(5) Uani 1 1 d D . . . .
C3_7 C 0.2183(11) 0.1305(6) 0.0186(6) 0.086(5) Uani 1 1 d D . . . .
H3A_7 H 0.1605 0.1394 0.0118 0.103 Uiso 1 1 calc R U . . .
H3B_7 H 0.2507 0.1674 0.0168 0.103 Uiso 1 1 calc R U . . .
C4_7 C 0.2330(9) 0.1076(7) 0.0752(7) 0.118(8) Uani 1 1 d D . . . .
H4A_7 H 0.2193 0.1380 0.1049 0.141 Uiso 1 1 calc R U . . .
H4B_7 H 0.1983 0.0720 0.0774 0.141 Uiso 1 1 calc R U . . .
O2_7 O 0.3117(7) 0.0940(4) 0.0831(5) 0.102(4) Uani 1 1 d D . . . .
C5_7 C 0.3340(11) 0.0908(6) 0.1419(6) 0.097(6) Uani 1 1 d D . . . .
H5A_7 H 0.3195 0.1280 0.1630 0.116 Uiso 1 1 calc R U . . .
H5B_7 H 0.3933 0.0873 0.1472 0.116 Uiso 1 1 calc R U . . .
C6_7 C 0.2949(9) 0.0409(6) 0.1657(6) 0.089(5) Uani 1 1 d D . . . .
H6A_7 H 0.3159 0.0405 0.2054 0.106 Uiso 1 1 calc R U . . .
H6B_7 H 0.2363 0.0479 0.1655 0.106 Uiso 1 1 calc R U . . .
C7_7 C 0.1497(12) -0.0185(9) -0.1263(6) 0.171(14) Uani 1 1 d D . . . .
H7A_7 H 0.1433 -0.0339 -0.1665 0.206 Uiso 1 1 calc R U . . .
H7B_7 H 0.1209 0.0191 -0.1225 0.206 Uiso 1 1 calc R U . . .
C8_7 C 0.1106(13) -0.0611(8) -0.0930(6) 0.142(10) Uani 1 1 d D . . . .
H8A_7 H 0.0551 -0.0708 -0.1097 0.171 Uiso 1 1 calc R U . . .
H8B_7 H 0.1410 -0.0981 -0.0944 0.171 Uiso 1 1 calc R U . . .
O3_7 O 0.1071(7) -0.0380(5) -0.0348(4) 0.098(4) Uani 1 1 d D . . . .
C9_7 C 0.0634(10) -0.0750(7) -0.0042(5) 0.093(5) Uani 1 1 d D . . . .
H9A_7 H 0.0839 -0.1156 -0.0088 0.112 Uiso 1 1 calc R U . . .
H9B_7 H 0.0058 -0.0764 -0.0181 0.112 Uiso 1 1 calc R U . . .
C10_7 C 0.0721(9) -0.0522(7) 0.0561(6) 0.094(5) Uani 1 1 d D . . . .
H10A_7 H 0.0630 -0.0092 0.0601 0.113 Uiso 1 1 calc R U . . .
H10B_7 H 0.0322 -0.0723 0.0774 0.113 Uiso 1 1 calc R U . . .
O4_7 O 0.1529(6) -0.0640(4) 0.0770(3) 0.074(3) Uani 1 1 d D . . . .
C11_7 C 0.1642(8) -0.0533(7) 0.1373(5) 0.078(4) Uani 1 1 d D . . . .
H11A_7 H 0.1295 -0.0811 0.1552 0.094 Uiso 1 1 calc R U . . .
H11B_7 H 0.1488 -0.0125 0.1491 0.094 Uiso 1 1 calc R U . . .
C12_7 C 0.2501(8) -0.0613(6) 0.1554(6) 0.079(4) Uani 1 1 d D . . . .
H12A_7 H 0.2557 -0.0599 0.1970 0.094 Uiso 1 1 calc R U . . .
H12B_7 H 0.2658 -0.1011 0.1404 0.094 Uiso 1 1 calc R U . . .
C13_7 C 0.2831(14) -0.0482(9) -0.1426(9) 0.195(16) Uani 1 1 d D . . . .
H13A_7 H 0.2816 -0.0386 -0.1823 0.233 Uiso 1 1 calc R U . . .
H13B_7 H 0.2591 -0.0885 -0.1421 0.233 Uiso 1 1 calc R U . . .
C14_7 C 0.3709(13) -0.0477(9) -0.1188(8) 0.194(18) Uani 1 1 d D . . . .
H14A_7 H 0.4031 -0.0703 -0.1460 0.232 Uiso 1 1 calc R U . . .
H14B_7 H 0.3925 -0.0064 -0.1140 0.232 Uiso 1 1 calc R U . . .
O5_7 O 0.3794(9) -0.0721(5) -0.0669(6) 0.161(8) Uani 1 1 d D . . . .
C15_7 C 0.4605(11) -0.0719(7) -0.0423(8) 0.126(9) Uani 1 1 d D . . . .
H15A_7 H 0.4839 -0.0311 -0.0397 0.151 Uiso 1 1 calc R U . . .
H15B_7 H 0.4933 -0.0972 -0.0672 0.151 Uiso 1 1 calc R U . . .
C16_7 C 0.4649(11) -0.0933(8) 0.0137(7) 0.134(10) Uani 1 1 d D . . . .
H16A_7 H 0.4443 -0.1349 0.0107 0.161 Uiso 1 1 calc R U . . .
H16B_7 H 0.5221 -0.0927 0.0286 0.161 Uiso 1 1 calc R U . . .
O6_7 O 0.4201(7) -0.0593(5) 0.0520(5) 0.105(4) Uani 1 1 d D . . . .
C17_7 C 0.4182(12) -0.0816(7) 0.1045(7) 0.107(6) Uani 1 1 d D . . . .
H17A_7 H 0.4728 -0.0943 0.1168 0.129 Uiso 1 1 calc R U . . .
H17B_7 H 0.3808 -0.1165 0.1016 0.129 Uiso 1 1 calc R U . . .
C18_7 C 0.3907(8) -0.0348(7) 0.1477(6) 0.098(5) Uani 1 1 d D . . . .
H18A_7 H 0.3969 -0.0499 0.1853 0.117 Uiso 1 1 calc R U . . .
H18B_7 H 0.4267 0.0008 0.1484 0.117 Uiso 1 1 calc R U . . .
K_8 K 0.4282(2) 0.78533(18) 0.61363(14) 0.0840(10) Uani 1 1 d . . . . .
N1_9 N -0.1130(12) 0.8175(9) 0.2037(9) 0.198(11) Uani 1 1 d D . . . .
H1A_9 H -0.1446 0.7918 0.2203 0.237 Uiso 0.6667 1 calc R U P . .
H1B_9 H -0.0666 0.7997 0.1946 0.237 Uiso 0.6667 1 calc R U P . .
H1C_9 H -0.1399 0.8284 0.1719 0.237 Uiso 0.6667 1 calc R U P . .
C1_9 C -0.0933(14) 0.8704(9) 0.2429(9) 0.139(9) Uani 1 1 d D . . . .
H1D_9 H -0.0677 0.8590 0.2789 0.167 Uiso 1 1 calc R U . . .
H1E_9 H -0.1428 0.8922 0.2508 0.167 Uiso 1 1 calc R U . . .
C2_9 C -0.0341(16) 0.9091(9) 0.2133(9) 0.187(13) Uani 1 1 d D . . . .
H2A_9 H 0.0182 0.8895 0.2098 0.224 Uiso 1 1 calc R U . . .
H2B_9 H -0.0570 0.9164 0.1752 0.224 Uiso 1 1 calc R U . . .
N2_9 N -0.0235(14) 0.9645(7) 0.2495(8) 0.162(8) Uani 1 1 d D . . . .
H2C_9 H 0.0072 0.9906 0.2327 0.194 Uiso 0.6667 1 calc R U P . .
H2D_9 H 0.0016 0.9573 0.2832 0.194 Uiso 0.6667 1 calc R U P . .
H2E_9 H -0.0726 0.9799 0.2551 0.194 Uiso 0.6667 1 calc R U P . .
N1_10 N 0.3590(12) -0.2595(10) -0.0050(8) 0.160(8) Uani 1 1 d D . . . .
H1A_10 H 0.3833 -0.2932 -0.0175 0.192 Uiso 0.6667 1 calc R U P . .
H1B_10 H 0.3781 -0.2483 0.0311 0.192 Uiso 0.6667 1 calc R U P . .
H1C_10 H 0.3701 -0.2302 -0.0273 0.192 Uiso 0.6667 1 calc R U P . .
C1_10 C 0.2706(12) -0.2705(7) -0.0070(7) 0.118(7) Uani 1 1 d D . . . .
H1D_10 H 0.2567 -0.2989 0.0202 0.142 Uiso 1 1 calc R U . . .
H1E_10 H 0.2493 -0.2863 -0.0453 0.142 Uiso 1 1 calc R U . . .
C2_10 C 0.2370(13) -0.2092(6) 0.0089(8) 0.121(7) Uani 1 1 d D . . . .
H2A_10 H 0.1781 -0.2150 0.0117 0.145 Uiso 1 1 calc R U . . .
H2B_10 H 0.2605 -0.1959 0.0472 0.145 Uiso 1 1 calc R U . . .
N2_10 N 0.2480(10) -0.1600(6) -0.0262(6) 0.106(5) Uani 1 1 d D . . . .
H2C_10 H 0.2006 -0.1632 -0.0540 0.128 Uiso 1 1 calc R U . . .
H2D_10 H 0.2951 -0.1705 -0.0479 0.128 Uiso 1 1 calc R U . . .

loop_
_atom_site_aniso_label
_atom_site_aniso_U_11
_atom_site_aniso_U_22
_atom_site_aniso_U_33
_atom_site_aniso_U_23
_atom_site_aniso_U_13
_atom_site_aniso_U_12
Ta_1 0.0501(3) 0.0404(3) 0.0504(3) 0.0023(2) -0.0018(2) 0.0058(2)
Ge1_1 0.0620(9) 0.0626(8) 0.0535(7) -0.0023(6) -0.0041(6) 0.0152(6)
As1_1 0.0620(9) 0.0626(8) 0.0535(7) -0.0023(6) -0.0041(6) 0.0152(6)
Ge2_1 0.0647(9) 0.0609(8) 0.0618(8) -0.0119(6) -0.0103(6) 0.0096(7)
As2_1 0.0647(9) 0.0609(8) 0.0618(8) -0.0119(6) -0.0103(6) 0.0096(7)
Ge3_1 0.0711(9) 0.0798(10) 0.0426(7) -0.0021(6) -0.0006(6) 0.0253(7)
As3_1 0.0711(9) 0.0798(10) 0.0426(7) -0.0021(6) -0.0006(6) 0.0253(7)
Ge4_1 0.0577(10) 0.0505(8) 0.0507(8) 0.0086(6) 0.0067(7) 0.0082(7)
As4_1 0.0577(10) 0.0505(8) 0.0507(8) 0.0086(6) 0.0067(7) 0.0082(7)
Ge5_1 0.0634(10) 0.0408(7) 0.0382(8) 0.0010(6) 0.0006(7) 0.0057(6)
As5_1 0.0634(10) 0.0408(7) 0.0382(8) 0.0010(6) 0.0006(7) 0.0057(6)
Ge6_1 0.0574(8) 0.0439(7) 0.0635(7) -0.0001(6) 0.0098(6) 0.0018(6)
As6_1 0.0574(8) 0.0439(7) 0.0635(7) -0.0001(6) 0.0098(6) 0.0018(6)
Ge7_1 0.0598(8) 0.0431(7) 0.0634(8) -0.0079(6) -0.0046(6) 0.0006(6)
As7_1 0.0598(8) 0.0431(7) 0.0634(8) -0.0079(6) -0.0046(6) 0.0006(6)
Ge8_1 0.0570(8) 0.0520(7) 0.0492(7) -0.0011(5) -0.0037(6) 0.0105(6)
As8_1 0.0570(8) 0.0520(7) 0.0492(7) -0.0011(5) -0.0037(6) 0.0105(6)
Ge9_1 0.0576(9) 0.0464(9) 0.0439(7) 0.0037(7) -0.0107(6) 0.0037(8)
As9_1 0.0576(9) 0.0464(9) 0.0439(7) 0.0037(7) -0.0107(6) 0.0037(8)
Ge10_1 0.0640(10) 0.0406(8) 0.0419(8) 0.0028(6) -0.0024(7) -0.0007(6)
As10_1 0.0640(10) 0.0406(8) 0.0419(8) 0.0028(6) -0.0024(7) -0.0007(6)
Ge11_1 0.0724(10) 0.0646(9) 0.0554(7) -0.0031(6) -0.0012(6) 0.0213(7)
As11_1 0.0724(10) 0.0646(9) 0.0554(7) -0.0031(6) -0.0012(6) 0.0213(7)
Ge12_1 0.0483(9) 0.0567(10) 0.0479(7) 0.0077(7) -0.0017(6) 0.0034(7)
As12_1 0.0483(9) 0.0567(10) 0.0479(7) 0.0077(7) -0.0017(6) 0.0034(7)
Ge1A_1 0.0640(10) 0.0406(8) 0.0419(8) 0.0028(6) -0.0024(7) -0.0007(6)
Ge1B_1 0.0634(10) 0.0408(7) 0.0382(8) 0.0010(6) 0.0006(7) 0.0057(6)
As1C_1 0.0576(9) 0.0464(9) 0.0439(7) 0.0037(7) -0.0107(6) 0.0037(8)
As1D_1 0.0577(10) 0.0505(8) 0.0507(8) 0.0086(6) 0.0067(7) 0.0082(7)
As1E_1 0.075(9) 0.047(7) 0.053(7) 0.004(5) 0.026(6) -0.002(6)
Ge1F_1 0.0483(9) 0.0567(10) 0.0479(7) 0.0077(7) -0.0017(6) 0.0034(7)
Ge1G_1 0.078(9) 0.060(8) 0.057(7) -0.020(6) 0.027(7) 0.000(7)
Ta_2 0.0537(3) 0.0991(5) 0.0562(3) -0.0266(3) 0.0093(2) -0.0012(3)
Ge1_2 0.1047(15) 0.1382(17) 0.0774(11) -0.0194(11) 0.0213(10) -0.0242(13)
As1_2 0.1047(15) 0.1382(17) 0.0774(11) -0.0194(11) 0.0213(10) -0.0242(13)
Ge2_2 0.1091(16) 0.1258(17) 0.1175(16) -0.0485(14) 0.0402(13) 0.0030(13)
As2_2 0.1091(16) 0.1258(17) 0.1175(16) -0.0485(14) 0.0402(13) 0.0030(13)
Ge3_2 0.0715(12) 0.1446(18) 0.1236(15) -0.0660(14) 0.0165(10) -0.0074(11)
As3_2 0.0715(12) 0.1446(18) 0.1236(15) -0.0660(14) 0.0165(10) -0.0074(11)
Ge4_2 0.1212(17) 0.1326(17) 0.0841(12) -0.0296(12) 0.0249(11) -0.0436(14)
As4_2 0.1212(17) 0.1326(17) 0.0841(12) -0.0296(12) 0.0249(11) -0.0436(14)
Ge5_2 0.0881(12) 0.0705(10) 0.0881(11) -0.0124(8) -0.0204(9) -0.0012(8)
As5_2 0.0881(12) 0.0705(10) 0.0881(11) -0.0124(8) -0.0204(9) -0.0012(8)
Ge6_2 0.0626(13) 0.1047(18) 0.159(3) -0.0530(17) 0.0130(15) 0.0109(12)
As6_2 0.0626(13) 0.1047(18) 0.159(3) -0.0530(17) 0.0130(15) 0.0109(12)
Ge7_2 0.0748(13) 0.1302(18) 0.1383(18) -0.0035(14) -0.0229(12) 0.0073(12)
As7_2 0.0748(13) 0.1302(18) 0.1383(18) -0.0035(14) -0.0229(12) 0.0073(12)
Ge8_2 0.0929(14) 0.0645(11) 0.0847(12) -0.0096(10) -0.0218(10) -0.0131(10)
As8_2 0.0929(14) 0.0645(11) 0.0847(12) -0.0096(10) -0.0218(10) -0.0131(10)
Ge9_2 0.0691(12) 0.0798(13) 0.0776(14) -0.0173(11) 0.0073(11) 0.0085(9)
As9_2 0.0691(12) 0.0798(13) 0.0776(14) -0.0173(11) 0.0073(11) 0.0085(9)
Ge10_2 0.0775(15) 0.0964(16) 0.1270(19) -0.0065(14) -0.0189(13) 0.0183(12)
As10_2 0.0775(15) 0.0964(16) 0.1270(19) -0.0065(14) -0.0189(13) 0.0183(12)
Ge11_2 0.0551(10) 0.0875(13) 0.0654(10) -0.0119(9) 0.0064(7) -0.0003(8)
As11_2 0.0551(10) 0.0875(13) 0.0654(10) -0.0119(9) 0.0064(7) -0.0003(8)
Ge12_2 0.0637(11) 0.0581(10) 0.0853(12) -0.0091(8) -0.0152(9) 0.0011(8)
As12_2 0.0637(11) 0.0581(10) 0.0853(12) -0.0091(8) -0.0152(9) 0.0011(8)
Ge13_2 0.0631(12) 0.0878(14) 0.0780(12) 0.0099(10) 0.0082(9) -0.0026(10)
As13_2 0.0631(12) 0.0878(14) 0.0780(12) 0.0099(10) 0.0082(9) -0.0026(10)
Ge14_2 0.0625(12) 0.0880(13) 0.0969(14) 0.0057(11) 0.0026(10) -0.0127(10)
As14_2 0.0625(12) 0.0880(13) 0.0969(14) 0.0057(11) 0.0026(10) -0.0127(10)
Ge2A_2 0.0551(10) 0.0875(13) 0.0654(10) -0.0119(9) 0.0064(7) -0.0003(8)
As2A_2 0.0551(10) 0.0875(13) 0.0654(10) -0.0119(9) 0.0064(7) -0.0003(8)
Ge2B_2 0.0637(11) 0.0581(10) 0.0853(12) -0.0091(8) -0.0152(9) 0.0011(8)
As2B_2 0.0637(11) 0.0581(10) 0.0853(12) -0.0091(8) -0.0152(9) 0.0011(8)
Ge2C_2 0.0626(13) 0.1047(18) 0.159(3) -0.0530(17) 0.0130(15) 0.0109(12)
As2C_2 0.0626(13) 0.1047(18) 0.159(3) -0.0530(17) 0.0130(15) 0.0109(12)
Ge2D_2 0.0691(12) 0.0798(13) 0.0776(14) -0.0173(11) 0.0073(11) 0.0085(9)
As2D_2 0.0691(12) 0.0798(13) 0.0776(14) -0.0173(11) 0.0073(11) 0.0085(9)
K_3 0.0500(16) 0.0785(19) 0.0540(15) -0.0010(13) 0.0121(12) 0.0114(14)
N1_3 0.096(11) 0.109(11) 0.083(9) -0.021(8) 0.001(8) 0.022(9)
N2_3 0.097(11) 0.105(11) 0.076(8) -0.010(8) 0.011(7) 0.019(9)
C1_3 0.091(12) 0.108(13) 0.070(10) -0.023(9) 0.000(8) 0.015(10)
C2_3 0.124(16) 0.118(15) 0.073(11) -0.001(10) 0.004(10) 0.008(12)
O1_3 0.104(8) 0.089(7) 0.067(6) -0.002(6) -0.003(5) 0.009(6)
C3_3 0.092(13) 0.108(13) 0.082(11) 0.031(10) 0.006(9) 0.019(10)
C4_3 0.078(12) 0.120(15) 0.089(12) 0.038(10) 0.018(9) 0.010(10)
O2_3 0.100(8) 0.095(8) 0.060(6) 0.010(5) 0.005(5) 0.010(6)
C5_3 0.124(17) 0.150(19) 0.072(11) 0.025(12) -0.016(10) 0.021(14)
C6_3 0.118(15) 0.137(17) 0.055(9) 0.002(10) 0.020(9) 0.012(13)
C7_3 0.088(14) 0.21(2) 0.095(13) -0.061(15) -0.035(10) 0.044(15)
C8_3 0.106(16) 0.149(19) 0.101(14) -0.019(13) 0.002(11) 0.021(14)
O3_3 0.077(9) 0.192(15) 0.121(10) -0.043(10) -0.007(7) 0.025(9)
C9_3 0.092(16) 0.31(4) 0.18(2) -0.12(3) -0.032(15) 0.11(2)
C10_3 0.068(15) 0.41(5) 0.14(2) -0.06(3) -0.013(14) 0.02(2)
O4_3 0.108(11) 0.28(2) 0.158(13) -0.115(14) -0.054(10) 0.121(13)
C11_3 0.105(19) 0.32(4) 0.16(2) -0.10(3) 0.001(16) 0.11(2)
C12_3 0.092(14) 0.162(18) 0.095(12) -0.054(12) -0.013(10) 0.059(13)
C13_3 0.094(14) 0.174(19) 0.050(8) 0.013(10) 0.012(9) 0.056(13)
C14_3 0.130(19) 0.22(3) 0.082(12) 0.045(14) 0.061(12) 0.098(18)
O5_3 0.083(9) 0.142(11) 0.089(8) 0.036(7) 0.029(6) 0.034(8)
C15_3 0.070(13) 0.17(2) 0.102(14) 0.020(13) 0.015(10) 0.008(13)
C16_3 0.123(18) 0.120(17) 0.145(19) 0.045(15) 0.050(15) -0.013(13)
O6_3 0.113(10) 0.118(10) 0.095(8) -0.015(8) 0.024(7) 0.006(8)
C17_3 0.15(2) 0.115(17) 0.16(2) 0.008(15) 0.053(16) -0.026(15)
C18_3 0.095(14) 0.121(16) 0.111(14) -0.032(12) 0.009(11) -0.011(12)
K_4 0.0476(14) 0.0367(12) 0.0469(12) 0.0003(10) 0.0028(10) -0.0018(10)
N1_4 0.096(9) 0.072(8) 0.065(7) 0.011(6) -0.002(6) 0.033(7)
N2_4 0.050(6) 0.066(7) 0.051(5) 0.009(5) 0.002(4) 0.010(5)
C1_4 0.078(10) 0.067(9) 0.074(9) 0.020(7) -0.013(7) 0.002(7)
C2_4 0.073(10) 0.069(9) 0.060(8) 0.014(7) -0.012(7) 0.008(7)
O1_4 0.062(5) 0.055(5) 0.049(4) 0.007(4) -0.011(4) 0.000(4)
C3_4 0.056(8) 0.077(9) 0.050(7) -0.008(6) 0.001(6) -0.003(7)
C4_4 0.052(7) 0.072(8) 0.040(6) -0.009(6) 0.003(5) 0.001(6)
O2_4 0.055(5) 0.058(5) 0.035(4) -0.002(3) 0.002(3) 0.002(4)
C5_4 0.061(8) 0.057(8) 0.060(7) 0.006(6) 0.014(6) 0.017(6)
C6_4 0.055(8) 0.075(9) 0.062(8) 0.008(6) 0.004(6) 0.026(7)
C7_4 0.128(16) 0.103(13) 0.091(11) 0.038(10) 0.028(11) 0.069(12)
C8_4 0.099(15) 0.16(2) 0.131(16) 0.039(14) 0.054(12) 0.080(14)
O3_4 0.143(14) 0.28(2) 0.235(19) 0.174(17) 0.143(14) 0.161(15)
C9_4 0.093(13) 0.22(2) 0.048(8) 0.001(11) 0.012(8) 0.077(15)
C10_4 0.076(10) 0.054(7) 0.063(8) -0.011(6) 0.037(7) -0.018(7)
O4_4 0.064(6) 0.078(6) 0.042(4) 0.011(4) 0.015(4) 0.005(5)
C11_4 0.085(10) 0.064(8) 0.042(6) 0.012(6) 0.003(6) -0.004(7)
C12_4 0.081(10) 0.057(8) 0.071(8) 0.027(7) -0.004(7) 0.015(7)
C13_4 0.144(17) 0.061(10) 0.091(11) 0.011(8) -0.022(11) 0.023(10)
C14_4 0.23(2) 0.034(8) 0.103(13) -0.004(8) -0.033(14) 0.010(11)
O5_4 0.127(9) 0.043(5) 0.062(5) 0.007(4) -0.020(5) -0.023(5)
C15_4 0.19(2) 0.050(9) 0.058(8) 0.008(7) -0.034(10) -0.049(11)
C16_4 0.122(15) 0.074(10) 0.060(8) 0.022(7) -0.031(8) -0.044(10)
O6_4 0.069(6) 0.066(6) 0.059(5) 0.012(4) -0.015(4) -0.021(5)
C17_4 0.062(9) 0.110(12) 0.052(7) 0.006(8) -0.012(6) -0.022(9)
C18_4 0.067(9) 0.093(11) 0.060(8) 0.000(7) -0.017(7) 0.016(8)
K_5 0.0456(17) 0.0613(18) 0.106(2) 0.0161(16) 0.0105(15) 0.0076(13)
N1_5 0.042(9) 0.150(16) 0.176(17) 0.012(14) -0.007(10) -0.018(9)
N2_5 0.106(11) 0.068(8) 0.089(9) -0.003(7) 0.005(8) -0.025(8)
C1_5 0.039(11) 0.21(3) 0.25(3) 0.11(2) -0.044(13) 0.005(13)
C2_5 0.065(16) 0.22(3) 0.29(4) 0.12(3) -0.012(19) 0.044(18)
O1_5 0.060(9) 0.171(15) 0.28(2) 0.095(15) 0.001(11) 0.048(9)
C3_5 0.11(2) 0.24(4) 0.45(6) 0.18(4) -0.06(3) 0.07(2)
C4_5 0.13(2) 0.17(3) 0.47(6) 0.18(4) 0.10(3) 0.11(2)
O2_5 0.097(10) 0.083(9) 0.241(18) 0.054(10) 0.030(11) 0.034(8)
C5_5 0.16(2) 0.090(15) 0.20(3) 0.027(16) 0.11(2) 0.002(16)
C6_5 0.116(16) 0.063(10) 0.113(13) 0.000(9) 0.020(11) -0.027(10)
C7_5 0.077(15) 0.17(2) 0.19(3) 0.04(2) -0.055(16) -0.051(15)
C8_5 0.123(17) 0.101(14) 0.120(15) -0.019(12) -0.027(12) -0.031(13)
O3_5 0.075(7) 0.071(7) 0.126(9) 0.002(6) -0.024(6) -0.012(6)
C9_5 0.085(12) 0.053(9) 0.107(12) -0.007(8) -0.007(9) 0.023(8)
C10_5 0.078(11) 0.076(10) 0.081(10) 0.019(8) 0.016(8) 0.039(8)
O4_5 0.058(6) 0.054(5) 0.091(6) 0.018(5) 0.007(5) 0.002(4)
C11_5 0.040(8) 0.078(10) 0.101(11) 0.030(8) -0.004(7) -0.008(7)
C12_5 0.078(12) 0.104(13) 0.089(11) 0.013(9) -0.023(9) -0.031(10)
C13_5 0.059(12) 0.127(18) 0.19(2) 0.001(17) 0.017(13) -0.030(11)
C14_5 0.088(16) 0.18(2) 0.18(2) 0.04(2) 0.023(15) -0.041(16)
O5_5 0.077(8) 0.095(8) 0.115(9) 0.033(7) 0.011(6) -0.015(6)
C15_5 0.14(2) 0.137(18) 0.099(15) 0.027(13) 0.038(13) -0.004(15)
C16_5 0.117(16) 0.093(13) 0.099(13) 0.014(10) 0.000(11) -0.012(11)
O6_5 0.124(10) 0.079(7) 0.098(8) 0.015(6) 0.022(7) -0.021(7)
C17_5 0.15(2) 0.142(19) 0.086(12) -0.016(12) -0.015(12) -0.053(16)
C18_5 0.21(3) 0.123(17) 0.089(13) -0.019(12) 0.031(14) -0.092(17)
K_6 0.079(2) 0.0631(18) 0.0641(17) -0.0134(14) 0.0112(15) 0.0005(15)
N1_6 0.084(9) 0.104(10) 0.049(6) -0.001(6) 0.002(6) 0.023(7)
N2_6 0.105(12) 0.098(12) 0.177(17) -0.071(12) -0.036(11) 0.038(9)
C1_6 0.073(11) 0.128(15) 0.061(9) 0.010(9) 0.017(7) 0.032(10)
C2_6 0.082(12) 0.125(15) 0.049(8) 0.009(8) 0.009(7) 0.001(11)
O1_6 0.089(8) 0.084(7) 0.051(5) 0.001(5) 0.005(5) -0.011(6)
C3_6 0.139(18) 0.126(17) 0.058(9) -0.003(10) 0.025(10) -0.048(14)
C4_6 0.20(2) 0.093(13) 0.056(10) 0.001(9) 0.013(13) -0.022(14)
O2_6 0.155(12) 0.064(7) 0.087(8) -0.007(6) -0.002(8) -0.003(7)
C5_6 0.26(4) 0.063(13) 0.19(3) -0.032(15) -0.08(3) 0.037(18)
C6_6 0.14(2) 0.059(13) 0.23(3) -0.032(15) -0.05(2) 0.025(13)
C7_6 0.095(11) 0.054(8) 0.069(8) -0.002(7) -0.003(8) 0.024(8)
C8_6 0.124(14) 0.062(9) 0.074(9) -0.009(7) 0.013(9) 0.032(9)
O3_6 0.096(7) 0.061(6) 0.056(5) 0.001(4) 0.000(5) -0.001(5)
C9_6 0.117(14) 0.049(8) 0.069(9) 0.004(7) -0.013(9) -0.010(8)
C10_6 0.086(11) 0.081(11) 0.062(8) -0.001(7) 0.005(7) -0.017(9)
O4_6 0.082(7) 0.080(7) 0.085(7) -0.022(6) -0.001(5) 0.002(6)
C11_6 0.075(12) 0.144(18) 0.133(16) -0.055(14) -0.006(11) 0.025(12)
C12_6 0.14(2) 0.103(16) 0.30(4) -0.11(2) -0.09(2) 0.058(14)
C13_6 0.115(14) 0.109(13) 0.067(9) 0.005(9) -0.015(9) 0.028(11)
C14_6 0.167(19) 0.109(14) 0.045(8) 0.001(8) 0.000(9) 0.043(13)
O5_6 0.141(10) 0.096(8) 0.043(5) -0.002(5) 0.022(5) 0.000(7)
C15_6 0.22(2) 0.139(18) 0.045(9) -0.017(10) 0.032(11) 0.046(17)
C16_6 0.17(2) 0.126(16) 0.061(10) -0.035(11) 0.042(12) 0.004(15)
O6_6 0.100(9) 0.122(10) 0.128(10) -0.060(8) 0.050(8) -0.005(8)
C17_6 0.124(17) 0.101(14) 0.155(19) -0.054(14) 0.052(15) 0.000(13)
C18_6 0.102(16) 0.17(2) 0.19(2) -0.11(2) 0.005(16) 0.043(15)
K_7 0.142(3) 0.0513(17) 0.0646(18) -0.0036(14) 0.0291(19) 0.0072(18)
N1_7 0.22(2) 0.075(10) 0.095(11) 0.009(8) -0.007(12) -0.062(12)
N2_7 0.081(9) 0.072(8) 0.079(8) -0.014(6) 0.021(6) -0.015(7)
C1_7 0.28(3) 0.097(14) 0.073(11) 0.014(10) 0.029(15) -0.068(17)
C2_7 0.24(3) 0.14(2) 0.089(14) -0.029(14) 0.064(17) -0.10(2)
O1_7 0.180(15) 0.097(10) 0.103(10) 0.020(8) -0.021(9) -0.019(9)
C3_7 0.121(14) 0.045(8) 0.089(11) 0.001(8) -0.007(10) -0.002(8)
C4_7 0.085(13) 0.051(9) 0.20(2) -0.026(12) -0.049(13) 0.001(9)
O2_7 0.110(10) 0.055(6) 0.145(11) -0.016(6) 0.055(8) 0.006(6)
C5_7 0.135(16) 0.059(10) 0.088(12) -0.024(9) -0.014(11) 0.020(10)
C6_7 0.065(10) 0.100(13) 0.096(11) -0.019(10) 0.010(8) -0.017(9)
C7_7 0.27(3) 0.17(2) 0.065(11) -0.007(12) 0.000(15) -0.14(2)
C8_7 0.21(2) 0.107(15) 0.102(14) 0.024(12) -0.052(14) -0.092(16)
O3_7 0.131(10) 0.080(7) 0.078(7) 0.012(6) -0.020(6) -0.033(7)
C9_7 0.116(14) 0.087(11) 0.074(10) 0.020(8) -0.013(9) -0.041(10)
C10_7 0.093(13) 0.081(11) 0.098(12) -0.009(9) -0.029(10) -0.005(9)
O4_7 0.105(8) 0.055(5) 0.060(5) -0.002(4) 0.001(5) -0.006(5)
C11_7 0.093(12) 0.071(9) 0.069(9) 0.009(7) 0.001(8) -0.015(8)
C12_7 0.092(12) 0.074(10) 0.072(9) 0.001(7) 0.021(8) 0.018(9)
C13_7 0.29(4) 0.16(2) 0.115(19) -0.070(18) 0.04(2) -0.10(3)
C14_7 0.35(5) 0.14(2) 0.098(17) -0.033(15) 0.11(2) -0.11(3)
O5_7 0.219(18) 0.113(11) 0.146(13) -0.080(10) 0.120(13) -0.101(11)
C15_7 0.114(17) 0.063(11) 0.19(2) -0.039(13) 0.044(16) -0.053(11)
C16_7 0.115(16) 0.088(13) 0.20(2) -0.064(15) 0.097(17) -0.021(11)
O6_7 0.110(9) 0.070(7) 0.133(10) -0.031(7) 0.047(8) 0.001(6)
C17_7 0.112(16) 0.082(12) 0.131(16) 0.008(12) 0.020(13) 0.018(10)
C18_7 0.084(12) 0.102(13) 0.102(12) -0.012(10) -0.011(9) 0.034(10)
K_8 0.062(2) 0.114(3) 0.079(2) 0.0226(19) -0.0019(16) 0.0199(19)
N1_9 0.16(2) 0.27(3) 0.153(18) -0.07(2) 0.029(15) 0.048(19)
C1_9 0.114(18) 0.16(2) 0.15(2) 0.009(17) 0.058(16) 0.012(16)
C2_9 0.17(3) 0.23(3) 0.15(2) -0.06(2) -0.001(19) 0.05(2)
N2_9 0.25(3) 0.113(14) 0.123(14) 0.014(12) 0.003(15) 0.043(15)
N1_10 0.16(2) 0.19(2) 0.130(15) -0.011(14) 0.018(14) 0.063(16)
C1_10 0.15(2) 0.121(16) 0.078(11) -0.016(10) 0.023(12) 0.040(15)
C2_10 0.16(2) 0.095(14) 0.114(15) 0.020(12) 0.020(14) 0.009(13)
N2_10 0.103(12) 0.109(12) 0.108(11) 0.011(9) 0.011(9) 0.006(9)

loop_
_atom_type_symbol
_atom_type_description
_atom_type_scat_dispersion_real
_atom_type_scat_dispersion_imag
_atom_type_scat_source
C C 0.0033 0.0016 'International Tables Vol C Tables 4.2.6.8 and 6.1.1.4'
H H 0.0000 0.0000 'International Tables Vol C Tables 4.2.6.8 and 6.1.1.4'
N N 0.0061 0.0033 'International Tables Vol C Tables 4.2.6.8 and 6.1.1.4'
O O 0.0106 0.0060 'International Tables Vol C Tables 4.2.6.8 and 6.1.1.4'
K K 0.2009 0.2494 'International Tables Vol C Tables 4.2.6.8 and 6.1.1.4'
Ge Ge 0.1547 1.8001 'International Tables Vol C Tables 4.2.6.8 and 6.1.1.4'
As As 0.0499 2.0058 'International Tables Vol C Tables 4.2.6.8 and 6.1.1.4'
Ta Ta -0.7052 6.5227 'International Tables Vol C Tables 4.2.6.8 and 6.1.1.4'

loop_
_geom_angle_atom_site_label_1
_geom_angle_atom_site_label_2
_geom_angle_atom_site_label_3
_geom_angle
_geom_angle_site_symmetry_1
_geom_angle_site_symmetry_3
Ge5_1 Ta_1 Ge2_1 103.07(5) . .
Ge5_1 Ta_1 Ge3_1 101.07(5) . .
Ge2_1 Ta_1 Ge3_1 55.13(5) . .
Ge5_1 Ta_1 As1D_1 58.6(2) . .
Ge2_1 Ta_1 As1D_1 80.6(3) . .
Ge3_1 Ta_1 As1D_1 44.5(2) . .
Ge5_1 Ta_1 Ge8_1 154.27(4) . .
Ge2_1 Ta_1 Ge8_1 99.26(4) . .
Ge3_1 Ta_1 Ge8_1 102.11(4) . .
As1D_1 Ta_1 Ge8_1 139.0(2) . .
Ge5_1 Ta_1 Ge10_1 56.82(5) . .
Ge2_1 Ta_1 Ge10_1 131.05(5) . .
Ge3_1 Ta_1 Ge10_1 156.90(5) . .
As1D_1 Ta_1 Ge10_1 112.4(2) . .
Ge8_1 Ta_1 Ge10_1 98.57(4) . .
Ge1B_1 Ge1_1 Ge6_1 106.4(4) . .
Ge1B_1 Ge1_1 Ge2_1 110.8(3) . .
Ge6_1 Ge1_1 Ge2_1 90.32(6) . .
Ge1B_1 Ge1_1 Ge5_1 16.8(4) . .
Ge6_1 Ge1_1 Ge5_1 89.62(6) . .
Ge2_1 Ge1_1 Ge5_1 110.93(7) . .
Ge1B_1 Ge1_1 Ta_1 70.1(4) . .
Ge6_1 Ge1_1 Ta_1 62.68(4) . .
Ge2_1 Ge1_1 Ta_1 59.79(4) . .
Ge5_1 Ge1_1 Ta_1 59.70(4) . .
Ge3_1 Ge2_1 Ge1_1 104.59(6) . .
Ge3_1 Ge2_1 Ge7_1 110.66(7) . .
Ge1_1 Ge2_1 Ge7_1 88.17(6) . .
Ge3_1 Ge2_1 Ta_1 62.82(4) . .
Ge1_1 Ge2_1 Ta_1 65.07(4) . .
Ge7_1 Ge2_1 Ta_1 62.88(4) . .
As1D_1 Ge3_1 Ge2_1 99.8(4) . .
As1D_1 Ge3_1 Ge11_1 106.8(4) . .
Ge2_1 Ge3_1 Ge11_1 102.65(7) . .
As1D_1 Ge3_1 Ge4_1 18.8(4) . .
Ge2_1 Ge3_1 Ge4_1 108.70(6) . .
Ge11_1 Ge3_1 Ge4_1 88.57(6) . .
As1D_1 Ge3_1 Ta_1 67.8(3) . .
Ge2_1 Ge3_1 Ta_1 62.05(5) . .
Ge11_1 Ge3_1 Ta_1 64.34(4) . .
Ge4_1 Ge3_1 Ta_1 61.38(4) . .
As1D_1 Ge4_1 Ge1G_1 166.5(9) . .
As1D_1 Ge4_1 Ge5_1 86.8(7) . .
Ge1G_1 Ge4_1 Ge5_1 85.6(4) . .
As1D_1 Ge4_1 Ge12_1 129.1(7) . .
Ge1G_1 Ge4_1 Ge12_1 42.3(5) . .
Ge5_1 Ge4_1 Ge12_1 101.35(7) . .
As1D_1 Ge4_1 Ge1B_1 69.7(7) . .
Ge1G_1 Ge4_1 Ge1B_1 103.7(5) . .
Ge5_1 Ge4_1 Ge1B_1 18.2(3) . .
Ge12_1 Ge4_1 Ge1B_1 116.6(3) . .
As1D_1 Ge4_1 Ge3_1 42.6(7) . .
Ge1G_1 Ge4_1 Ge3_1 130.3(5) . .
Ge5_1 Ge4_1 Ge3_1 107.37(7) . .
Ge12_1 Ge4_1 Ge3_1 88.03(6) . .
Ge1B_1 Ge4_1 Ge3_1 96.9(3) . .
As1D_1 Ge4_1 Ta_1 78.0(7) . .
Ge1G_1 Ge4_1 Ta_1 88.6(5) . .
Ge5_1 Ge4_1 Ta_1 61.39(4) . .
Ge12_1 Ge4_1 Ta_1 63.64(5) . .
Ge1B_1 Ge4_1 Ta_1 65.1(3) . .
Ge3_1 Ge4_1 Ta_1 60.19(5) . .
Ge1B_1 Ge5_1 As1E_1 177.2(9) . .
Ge1B_1 Ge5_1 Ge4_1 88.9(9) . .
As1E_1 Ge5_1 Ge4_1 92.3(4) . .
Ge1B_1 Ge5_1 Ge1_1 47.6(9) . .
As1E_1 Ge5_1 Ge1_1 134.2(4) . .
Ge4_1 Ge5_1 Ge1_1 105.02(6) . .
Ge1B_1 Ge5_1 Ge10_1 135.7(9) . .
As1E_1 Ge5_1 Ge10_1 46.0(4) . .
Ge4_1 Ge5_1 Ge10_1 110.47(7) . .
Ge1_1 Ge5_1 Ge10_1 88.27(6) . .
Ge1B_1 Ge5_1 As1D_1 68.5(9) . .
As1E_1 Ge5_1 As1D_1 113.0(5) . .
Ge4_1 Ge5_1 As1D_1 21.6(3) . .
Ge1_1 Ge5_1 As1D_1 85.5(3) . .
Ge10_1 Ge5_1 As1D_1 119.9(3) . .
Ge1B_1 Ge5_1 Ta_1 95.8(8) . .
As1E_1 Ge5_1 Ta_1 87.1(4) . .
Ge4_1 Ge5_1 Ta_1 63.55(4) . .
Ge1_1 Ge5_1 Ta_1 65.08(4) . .
Ge10_1 Ge5_1 Ta_1 62.25(4) . .
As1D_1 Ge5_1 Ta_1 61.1(3) . .
Ge1B_1 Ge5_1 Ge1G_1 121.1(9) . .
As1E_1 Ge5_1 Ge1G_1 60.0(5) . .
Ge4_1 Ge5_1 Ge1G_1 32.5(3) . .
Ge1_1 Ge5_1 Ge1G_1 129.0(2) . .
Ge10_1 Ge5_1 Ge1G_1 87.8(3) . .
As1D_1 Ge5_1 Ge1G_1 53.8(4) . .
Ta_1 Ge5_1 Ge1G_1 68.3(3) . .
Ge10_1 Ge6_1 Ge1_1 92.62(7) . .
Ge10_1 Ge6_1 Ge7_1 115.93(7) . .
Ge1_1 Ge6_1 Ge7_1 92.96(6) . .
Ge10_1 Ge6_1 Ta_1 62.29(4) . .
Ge1_1 Ge6_1 Ta_1 64.83(5) . .
Ge7_1 Ge6_1 Ta_1 63.28(4) . .
Ge10_1 Ge6_1 Ge1A_1 16.6(3) . .
Ge1_1 Ge6_1 Ge1A_1 109.0(3) . .
Ge7_1 Ge6_1 Ge1A_1 111.2(3) . .
Ta_1 Ge6_1 Ge1A_1 69.4(3) . .
Ge6_1 Ge7_1 Ge8_1 101.31(6) . .
Ge6_1 Ge7_1 Ge2_1 88.38(6) . .
Ge8_1 Ge7_1 Ge2_1 106.46(7) . .
Ge6_1 Ge7_1 Ta_1 63.27(4) . .
Ge8_1 Ge7_1 Ta_1 61.52(4) . .
Ge2_1 Ge7_1 Ta_1 59.76(4) . .
As1C_1 Ge8_1 Ge7_1 118.0(4) . .
As1C_1 Ge8_1 Ge11_1 96.0(4) . .
Ge7_1 Ge8_1 Ge11_1 105.12(6) . .
As1C_1 Ge8_1 Ge9_1 13.4(4) . .
Ge7_1 Ge8_1 Ge9_1 109.98(6) . .
Ge11_1 Ge8_1 Ge9_1 88.22(6) . .
As1C_1 Ge8_1 Ta_1 75.1(4) . .
Ge7_1 Ge8_1 Ta_1 63.87(4) . .
Ge11_1 Ge8_1 Ta_1 64.64(4) . .
Ge9_1 Ge8_1 Ta_1 61.85(5) . .
As1C_1 Ge9_1 Ge1A_1 118.0(16) . .
As1C_1 Ge9_1 Ge1F_1 103.5(16) . .
Ge1A_1 Ge9_1 Ge1F_1 137.7(6) . .
As1C_1 Ge9_1 Ge12_1 120.9(15) . .
Ge1A_1 Ge9_1 Ge12_1 120.0(4) . .
Ge1F_1 Ge9_1 Ge12_1 17.8(4) . .
As1C_1 Ge9_1 Ge10_1 132.0(16) . .
Ge1A_1 Ge9_1 Ge10_1 18.7(4) . .
Ge1F_1 Ge9_1 Ge10_1 120.4(4) . .
Ge12_1 Ge9_1 Ge10_1 102.86(8) . .
As1C_1 Ge9_1 Ge8_1 57.5(13) . .
Ge1A_1 Ge9_1 Ge8_1 112.5(3) . .
Ge1F_1 Ge9_1 Ge8_1 82.5(4) . .
Ge12_1 Ge9_1 Ge8_1 90.11(6) . .
Ge10_1 Ge9_1 Ge8_1 107.54(7) . .
As1C_1 Ge9_1 Ta_1 118.5(13) . .
Ge1A_1 Ge9_1 Ta_1 79.1(4) . .
Ge1F_1 Ge9_1 Ta_1 74.3(4) . .
Ge12_1 Ge9_1 Ta_1 64.13(5) . .
Ge10_1 Ge9_1 Ta_1 62.34(5) . .
Ge8_1 Ge9_1 Ta_1 61.43(4) . .
Ge1A_1 Ge10_1 As1E_1 128.4(10) . .
Ge1A_1 Ge10_1 Ge6_1 105.0(9) . .
As1E_1 Ge10_1 Ge6_1 125.0(4) . .
Ge1A_1 Ge10_1 Ge9_1 59.5(9) . .
As1E_1 Ge10_1 Ge9_1 94.7(4) . .
Ge6_1 Ge10_1 Ge9_1 102.98(6) . .
Ge1A_1 Ge10_1 Ge5_1 162.3(9) . .
As1E_1 Ge10_1 Ge5_1 35.7(4) . .
Ge6_1 Ge10_1 Ge5_1 89.43(7) . .
Ge9_1 Ge10_1 Ge5_1 107.78(7) . .
Ge1A_1 Ge10_1 Ta_1 115.9(8) . .
As1E_1 Ge10_1 Ta_1 79.8(3) . .
Ge6_1 Ge10_1 Ta_1 64.36(4) . .
Ge9_1 Ge10_1 Ta_1 62.44(4) . .
Ge5_1 Ge10_1 Ta_1 60.93(4) . .
Ge1F_1 Ge11_1 Ge12_1 17.9(4) . .
Ge1F_1 Ge11_1 Ge8_1 82.2(4) . .
Ge12_1 Ge11_1 Ge8_1 91.06(6) . .
Ge1F_1 Ge11_1 Ge3_1 108.2(4) . .
Ge12_1 Ge11_1 Ge3_1 90.45(7) . .
Ge8_1 Ge11_1 Ge3_1 112.22(7) . .
Ge1F_1 Ge11_1 Ta_1 71.5(4) . .
Ge12_1 Ge11_1 Ta_1 62.69(4) . .
Ge8_1 Ge11_1 Ta_1 60.92(4) . .
Ge3_1 Ge11_1 Ta_1 60.50(4) . .
Ge1F_1 Ge12_1 Ge1G_1 162.8(11) . .
Ge1F_1 Ge12_1 Ge9_1 61.2(10) . .
Ge1G_1 Ge12_1 Ge9_1 107.8(4) . .
Ge1F_1 Ge12_1 Ge11_1 66.3(10) . .
Ge1G_1 Ge12_1 Ge11_1 129.5(5) . .
Ge9_1 Ge12_1 Ge11_1 90.54(7) . .
Ge1F_1 Ge12_1 Ge4_1 158.1(10) . .
Ge1G_1 Ge12_1 Ge4_1 36.6(5) . .
Ge9_1 Ge12_1 Ge4_1 114.96(8) . .
Ge11_1 Ge12_1 Ge4_1 92.94(7) . .
Ge1F_1 Ge12_1 Ta_1 100.6(11) . .
Ge1G_1 Ge12_1 Ta_1 83.7(5) . .
Ge9_1 Ge12_1 Ta_1 61.96(5) . .
Ge11_1 Ge12_1 Ta_1 63.86(5) . .
Ge4_1 Ge12_1 Ta_1 62.18(5) . .
Ge1F_1 Ge12_1 As1C_1 50.6(11) . .
Ge1G_1 Ge12_1 As1C_1 118.7(5) . .
Ge9_1 Ge12_1 As1C_1 10.9(3) . .
Ge11_1 Ge12_1 As1C_1 83.5(3) . .
Ge4_1 Ge12_1 As1C_1 123.5(3) . .
Ta_1 Ge12_1 As1C_1 66.0(3) . .
Ge10_1 Ge1A_1 Ge9_1 101.7(10) . .
Ge10_1 Ge1A_1 As1E_1 36.3(8) . .
Ge9_1 Ge1A_1 As1E_1 87.9(5) . .
Ge10_1 Ge1A_1 As1C_1 111.4(10) . .
Ge9_1 Ge1A_1 As1C_1 12.5(4) . .
As1E_1 Ge1A_1 As1C_1 100.4(6) . .
Ge10_1 Ge1A_1 Ge6_1 58.4(8) . .
Ge9_1 Ge1A_1 Ge6_1 101.5(4) . .
As1E_1 Ge1A_1 Ge6_1 93.9(6) . .
As1C_1 Ge1A_1 Ge6_1 99.6(5) . .
Ge5_1 Ge1B_1 Ge1_1 115.6(11) . .
Ge5_1 Ge1B_1 As1E_1 1.8(6) . .
Ge1_1 Ge1B_1 As1E_1 116.8(6) . .
Ge5_1 Ge1B_1 As1D_1 93.4(10) . .
Ge1_1 Ge1B_1 As1D_1 101.2(5) . .
As1E_1 Ge1B_1 As1D_1 94.4(6) . .
Ge5_1 Ge1B_1 Ge4_1 72.9(9) . .
Ge1_1 Ge1B_1 Ge4_1 116.4(5) . .
As1E_1 Ge1B_1 Ge4_1 73.7(5) . .
As1D_1 Ge1B_1 Ge4_1 21.8(3) . .
Ge5_1 Ge1B_1 Ta_1 67.8(8) . .
Ge1_1 Ge1B_1 Ta_1 66.9(3) . .
As1E_1 Ge1B_1 Ta_1 69.7(5) . .
As1D_1 Ge1B_1 Ta_1 60.3(4) . .
Ge4_1 Ge1B_1 Ta_1 59.4(3) . .
Ge9_1 As1C_1 Ge8_1 109.1(15) . .
Ge9_1 As1C_1 Ge1F_1 62.0(14) . .
Ge8_1 As1C_1 Ge1F_1 83.9(6) . .
Ge9_1 As1C_1 Ge1A_1 49.4(14) . .
Ge8_1 As1C_1 Ge1A_1 109.8(7) . .
Ge1F_1 As1C_1 Ge1A_1 111.0(7) . .
Ge9_1 As1C_1 Ge12_1 48.2(13) . .
Ge8_1 As1C_1 Ge12_1 87.2(5) . .
Ge1F_1 As1C_1 Ge12_1 14.1(4) . .
Ge1A_1 As1C_1 Ge12_1 96.9(5) . .
Ge9_1 As1C_1 Ta_1 51.1(12) . .
Ge8_1 As1C_1 Ta_1 58.5(3) . .
Ge1F_1 As1C_1 Ta_1 65.0(5) . .
Ge1A_1 As1C_1 Ta_1 67.5(5) . .
Ge12_1 As1C_1 Ta_1 55.5(3) . .
Ge4_1 As1D_1 Ge3_1 118.7(9) . .
Ge4_1 As1D_1 Ge1B_1 88.5(8) . .
Ge3_1 As1D_1 Ge1B_1 122.1(6) . .
Ge4_1 As1D_1 Ge1G_1 8.3(6) . .
Ge3_1 As1D_1 Ge1G_1 114.8(6) . .
Ge1B_1 As1D_1 Ge1G_1 84.7(6) . .
Ge4_1 As1D_1 Ge5_1 71.6(6) . .
Ge3_1 As1D_1 Ge5_1 124.7(5) . .
Ge1B_1 As1D_1 Ge5_1 18.0(3) . .
Ge1G_1 As1D_1 Ge5_1 67.1(4) . .
Ge4_1 As1D_1 Ta_1 81.4(7) . .
Ge3_1 As1D_1 Ta_1 67.7(3) . .
Ge1B_1 As1D_1 Ta_1 67.6(4) . .
Ge1G_1 As1D_1 Ta_1 73.2(5) . .
Ge5_1 As1D_1 Ta_1 60.3(3) . .
Ge5_1 As1E_1 Ge10_1 98.4(6) . .
Ge5_1 As1E_1 Ge1B_1 1.0(3) . .
Ge10_1 As1E_1 Ge1B_1 99.0(6) . .
Ge5_1 As1E_1 Ge1G_1 87.7(6) . .
Ge10_1 As1E_1 Ge1G_1 119.8(6) . .
Ge1B_1 As1E_1 Ge1G_1 88.1(6) . .
Ge5_1 As1E_1 Ge1A_1 113.3(7) . .
Ge10_1 As1E_1 Ge1A_1 15.2(3) . .
Ge1B_1 As1E_1 Ge1A_1 113.9(6) . .
Ge1G_1 As1E_1 Ge1A_1 115.2(7) . .
Ge5_1 As1E_1 Ta_1 62.8(4) . .
Ge10_1 As1E_1 Ta_1 62.6(3) . .
Ge1B_1 As1E_1 Ta_1 63.8(4) . .
Ge1G_1 As1E_1 Ta_1 68.2(4) . .
Ge1A_1 As1E_1 Ta_1 69.8(4) . .
Ge12_1 Ge1F_1 Ge9_1 101.1(12) . .
Ge12_1 Ge1F_1 Ge11_1 95.9(11) . .
Ge9_1 Ge1F_1 Ge11_1 103.2(6) . .
Ge12_1 Ge1F_1 As1C_1 115.3(13) . .
Ge9_1 Ge1F_1 As1C_1 14.5(3) . .
Ge11_1 Ge1F_1 As1C_1 97.9(6) . .
Ge12_1 Ge1F_1 Ge1G_1 11.9(7) . .
Ge9_1 Ge1F_1 Ge1G_1 93.9(6) . .
Ge11_1 Ge1F_1 Ge1G_1 106.9(6) . .
As1C_1 Ge1F_1 Ge1G_1 108.4(7) . .
Ge12_1 Ge1F_1 Ta_1 64.8(10) . .
Ge9_1 Ge1F_1 Ta_1 60.4(3) . .
Ge11_1 Ge1F_1 Ta_1 61.9(3) . .
As1C_1 Ge1F_1 Ta_1 67.6(5) . .
Ge1G_1 Ge1F_1 Ta_1 68.0(5) . .
Ge4_1 Ge1G_1 Ge12_1 101.1(6) . .
Ge4_1 Ge1G_1 As1E_1 94.0(7) . .
Ge12_1 Ge1G_1 As1E_1 107.7(7) . .
Ge4_1 Ge1G_1 Ge1F_1 106.0(6) . .
Ge12_1 Ge1G_1 Ge1F_1 5.3(3) . .
As1E_1 Ge1G_1 Ge1F_1 104.8(7) . .
Ge4_1 Ge1G_1 As1D_1 5.3(4) . .
Ge12_1 Ge1G_1 As1D_1 98.1(6) . .
As1E_1 Ge1G_1 As1D_1 90.9(6) . .
Ge1F_1 Ge1G_1 As1D_1 102.8(6) . .
Ge4_1 Ge1G_1 Ge5_1 61.9(5) . .
Ge12_1 Ge1G_1 Ge5_1 114.7(6) . .
As1E_1 Ge1G_1 Ge5_1 32.3(4) . .
Ge1F_1 Ge1G_1 Ge5_1 114.7(6) . .
As1D_1 Ge1G_1 Ge5_1 59.1(4) . .
Ge4_1 Ge1G_1 Ta_1 62.0(4) . .
Ge12_1 Ge1G_1 Ta_1 62.8(4) . .
As1E_1 Ge1G_1 Ta_1 64.5(4) . .
Ge1F_1 Ge1G_1 Ta_1 64.3(4) . .
As1D_1 Ge1G_1 Ta_1 56.7(4) . .
Ge5_1 Ge1G_1 Ta_1 53.6(2) . .
Ge2C_2 Ta_2 Ge2B_2 133.9(4) . .
Ge2C_2 Ta_2 Ge2D_2 62.1(4) . .
Ge2B_2 Ta_2 Ge2D_2 78.1(3) . .
Ge2C_2 Ta_2 Ge2A_2 139.9(5) . .
Ge2B_2 Ta_2 Ge2A_2 61.0(4) . .
Ge2D_2 Ta_2 Ge2A_2 135.9(4) . .
Ge2C_2 Ta_2 Ge11_2 118.1(4) . .
Ge2B_2 Ta_2 Ge11_2 60.4(3) . .
Ge2D_2 Ta_2 Ge11_2 117.7(2) . .
Ge2A_2 Ta_2 Ge11_2 27.1(4) . .
Ge2C_2 Ta_2 Ge1_2 99.4(4) . .
Ge2B_2 Ta_2 Ge1_2 110.0(4) . .
Ge2D_2 Ta_2 Ge1_2 100.0(3) . .
Ge2A_2 Ta_2 Ge1_2 108.6(4) . .
Ge11_2 Ta_2 Ge1_2 135.59(7) . .
Ge2_2 Ge1_2 Ge5_2 112.77(12) . .
Ge2_2 Ge1_2 Ge4_2 88.20(10) . .
Ge5_2 Ge1_2 Ge4_2 111.30(9) . .
Ge2_2 Ge1_2 Ta_2 67.30(8) . .
Ge5_2 Ge1_2 Ta_2 64.53(6) . .
Ge4_2 Ge1_2 Ta_2 66.60(7) . .
Ge6_2 Ge2_2 Ge1_2 108.27(12) . .
Ge6_2 Ge2_2 Ge3_2 106.22(13) . .
Ge1_2 Ge2_2 Ge3_2 92.34(10) . .
Ge6_2 Ge2_2 Ge2C_2 20.4(2) . .
Ge1_2 Ge2_2 Ge2C_2 106.4(3) . .
Ge3_2 Ge2_2 Ge2C_2 86.1(3) . .
Ge6_2 Ge2_2 Ta_2 66.52(8) . .
Ge1_2 Ge2_2 Ta_2 62.75(7) . .
Ge3_2 Ge2_2 Ta_2 63.02(6) . .
Ge2C_2 Ge2_2 Ta_2 51.9(2) . .
Ge4_2 Ge3_2 Ge2_2 88.52(11) . .
Ge4_2 Ge3_2 Ge7_2 111.62(10) . .
Ge2_2 Ge3_2 Ge7_2 110.87(11) . .
Ge4_2 Ge3_2 Ta_2 66.96(7) . .
Ge2_2 Ge3_2 Ta_2 65.90(7) . .
Ge7_2 Ge3_2 Ta_2 64.33(7) . .
Ge8_2 Ge4_2 Ge3_2 107.40(11) . .
Ge8_2 Ge4_2 Ge1_2 108.14(9) . .
Ge3_2 Ge4_2 Ge1_2 89.96(10) . .
Ge8_2 Ge4_2 Ge2A_2 27.2(3) . .
Ge3_2 Ge4_2 Ge2A_2 80.3(3) . .
Ge1_2 Ge4_2 Ge2A_2 110.0(2) . .
Ge8_2 Ge4_2 Ta_2 67.32(7) . .
Ge3_2 Ge4_2 Ta_2 62.74(8) . .
Ge1_2 Ge4_2 Ta_2 61.06(7) . .
Ge2A_2 Ge4_2 Ta_2 53.0(3) . .
Ge12_2 Ge5_2 Ge1_2 100.61(8) . .
Ge12_2 Ge5_2 Ge9_2 103.75(10) . .
Ge1_2 Ge5_2 Ge9_2 101.70(10) . .
Ge12_2 Ge5_2 Ge2D_2 87.2(2) . .
Ge1_2 Ge5_2 Ge2D_2 103.7(2) . .
Ge9_2 Ge5_2 Ge2D_2 16.59(18) . .
Ge12_2 Ge5_2 Ta_2 64.13(6) . .
Ge1_2 Ge5_2 Ta_2 63.34(6) . .
Ge9_2 Ge5_2 Ta_2 64.03(6) . .
Ge2D_2 Ge5_2 Ta_2 53.3(2) . .
Ge2C_2 Ge6_2 Ge2_2 89.8(9) . .
Ge2C_2 Ge6_2 Ge9_2 88.1(8) . .
Ge2_2 Ge6_2 Ge9_2 106.15(14) . .
Ge2C_2 Ge6_2 Ge10_2 20.3(10) . .
Ge2_2 Ge6_2 Ge10_2 109.19(11) . .
Ge9_2 Ge6_2 Ge10_2 88.60(10) . .
Ge2C_2 Ge6_2 Ge2D_2 71.6(8) . .
Ge2_2 Ge6_2 Ge2D_2 107.8(3) . .
Ge9_2 Ge6_2 Ge2D_2 16.7(2) . .
Ge10_2 Ge6_2 Ge2D_2 72.2(2) . .
Ge2C_2 Ge6_2 Ta_2 46.1(10) . .
Ge2_2 Ge6_2 Ta_2 64.98(8) . .
Ge9_2 Ge6_2 Ta_2 62.20(7) . .
Ge10_2 Ge6_2 Ta_2 63.17(8) . .
Ge2D_2 Ge6_2 Ta_2 52.1(2) . .
Ge11_2 Ge7_2 Ge10_2 99.98(10) . .
Ge11_2 Ge7_2 Ge3_2 100.61(12) . .
Ge10_2 Ge7_2 Ge3_2 105.19(12) . .
Ge11_2 Ge7_2 Ta_2 62.16(6) . .
Ge10_2 Ge7_2 Ta_2 65.49(8) . .
Ge3_2 Ge7_2 Ta_2 63.61(7) . .
Ge2A_2 Ge8_2 Ge4_2 93.8(5) . .
Ge2A_2 Ge8_2 Ge11_2 13.4(5) . .
Ge4_2 Ge8_2 Ge11_2 105.37(11) . .
Ge2A_2 Ge8_2 Ge12_2 99.1(5) . .
Ge4_2 Ge8_2 Ge12_2 104.15(9) . .
Ge11_2 Ge8_2 Ge12_2 89.55(9) . .
Ge2A_2 Ge8_2 Ge2B_2 72.6(6) . .
Ge4_2 Ge8_2 Ge2B_2 112.1(3) . .
Ge11_2 Ge8_2 Ge2B_2 62.2(3) . .
Ge12_2 Ge8_2 Ge2B_2 27.4(3) . .
Ge2A_2 Ge8_2 Ta_2 58.1(5) . .
Ge4_2 Ge8_2 Ta_2 65.21(8) . .
Ge11_2 Ge8_2 Ta_2 59.60(6) . .
Ge12_2 Ge8_2 Ta_2 61.12(6) . .
Ge2B_2 Ge8_2 Ta_2 51.0(3) . .
Ge2D_2 Ge9_2 Ge13_2 16.8(9) . .
Ge2D_2 Ge9_2 Ge5_2 94.3(9) . .
Ge13_2 Ge9_2 Ge5_2 110.58(10) . .
Ge2D_2 Ge9_2 Ge6_2 92.5(8) . .
Ge13_2 Ge9_2 Ge6_2 90.23(11) . .
Ge5_2 Ge9_2 Ge6_2 110.91(11) . .
Ge2D_2 Ge9_2 Ge2C_2 73.0(8) . .
Ge13_2 Ge9_2 Ge2C_2 72.5(3) . .
Ge5_2 Ge9_2 Ge2C_2 108.5(3) . .
Ge6_2 Ge9_2 Ge2C_2 19.8(2) . .
Ge2D_2 Ge9_2 Ta_2 54.2(8) . .
Ge13_2 Ge9_2 Ta_2 67.73(7) . .
Ge5_2 Ge9_2 Ta_2 63.63(6) . .
Ge6_2 Ge9_2 Ta_2 66.43(7) . .
Ge2C_2 Ge9_2 Ta_2 52.1(2) . .
Ge2C_2 Ge10_2 Ge7_2 98.6(4) . .
Ge2C_2 Ge10_2 Ge13_2 89.9(4) . .
Ge7_2 Ge10_2 Ge13_2 112.28(11) . .
Ge2C_2 Ge10_2 Ge6_2 10.3(4) . .
Ge7_2 Ge10_2 Ge6_2 108.31(14) . .
Ge13_2 Ge10_2 Ge6_2 89.20(10) . .
Ge2C_2 Ge10_2 Ta_2 56.4(4) . .
Ge7_2 Ge10_2 Ta_2 64.02(8) . .
Ge13_2 Ge10_2 Ta_2 66.69(8) . .
Ge6_2 Ge10_2 Ta_2 65.28(9) . .
Ge2A_2 Ge11_2 Ge7_2 102.7(6) . .
Ge2A_2 Ge11_2 Ge8_2 13.6(5) . .
Ge7_2 Ge11_2 Ge8_2 114.81(11) . .
Ge2A_2 Ge11_2 Ge14_2 101.0(5) . .
Ge7_2 Ge11_2 Ge14_2 115.47(10) . .
Ge8_2 Ge11_2 Ge14_2 89.67(9) . .
Ge2A_2 Ge11_2 Ge2B_2 72.2(6) . .
Ge7_2 Ge11_2 Ge2B_2 118.3(3) . .
Ge8_2 Ge11_2 Ge2B_2 61.7(3) . .
Ge14_2 Ge11_2 Ge2B_2 29.0(3) . .
Ge2A_2 Ge11_2 Ta_2 68.0(5) . .
Ge7_2 Ge11_2 Ta_2 67.01(7) . .
Ge8_2 Ge11_2 Ta_2 69.89(6) . .
Ge14_2 Ge11_2 Ta_2 68.33(6) . .
Ge2B_2 Ge11_2 Ta_2 53.9(3) . .
Ge2B_2 Ge12_2 Ge5_2 107.7(5) . .
Ge2B_2 Ge12_2 Ge14_2 9.9(6) . .
Ge5_2 Ge12_2 Ge14_2 109.24(9) . .
Ge2B_2 Ge12_2 Ge8_2 81.3(5) . .
Ge5_2 Ge12_2 Ge8_2 115.43(10) . .
Ge14_2 Ge12_2 Ge8_2 89.48(9) . .
Ge2B_2 Ge12_2 Ta_2 59.2(6) . .
Ge5_2 Ge12_2 Ta_2 64.60(6) . .
Ge14_2 Ge12_2 Ta_2 67.50(7) . .
Ge8_2 Ge12_2 Ta_2 68.05(7) . .
Ge2D_2 Ge13_2 Ge14_2 99.5(4) . .
Ge2D_2 Ge13_2 Ge9_2 7.3(3) . .
Ge14_2 Ge13_2 Ge9_2 106.48(11) . .
Ge2D_2 Ge13_2 Ge10_2 91.8(3) . .
Ge14_2 Ge13_2 Ge10_2 108.48(10) . .
Ge9_2 Ge13_2 Ge10_2 91.46(10) . .
Ge2D_2 Ge13_2 Ta_2 56.4(3) . .
Ge14_2 Ge13_2 Ta_2 66.18(7) . .
Ge9_2 Ge13_2 Ta_2 62.36(7) . .
Ge10_2 Ge13_2 Ta_2 63.49(8) . .
Ge2B_2 Ge14_2 Ge13_2 108.0(5) . .
Ge2B_2 Ge14_2 Ge12_2 9.4(5) . .
Ge13_2 Ge14_2 Ge12_2 109.86(10) . .
Ge2B_2 Ge14_2 Ge11_2 80.7(5) . .
Ge13_2 Ge14_2 Ge11_2 103.46(10) . .
Ge12_2 Ge14_2 Ge11_2 89.27(9) . .
Ge2B_2 Ge14_2 Ta_2 54.2(5) . .
Ge13_2 Ge14_2 Ta_2 66.91(7) . .
Ge12_2 Ge14_2 Ta_2 61.99(6) . .
Ge11_2 Ge14_2 Ta_2 59.78(5) . .
Ge11_2 Ge2A_2 Ge8_2 153.0(10) . .
Ge11_2 Ge2A_2 Ge2B_2 79.7(7) . .
Ge8_2 Ge2A_2 Ge2B_2 78.8(7) . .
Ge11_2 Ge2A_2 Ta_2 84.9(6) . .
Ge8_2 Ge2A_2 Ta_2 96.9(6) . .
Ge2B_2 Ge2A_2 Ta_2 57.1(4) . .
Ge11_2 Ge2A_2 Ge4_2 142.7(8) . .
Ge8_2 Ge2A_2 Ge4_2 59.0(5) . .
Ge2B_2 Ge2A_2 Ge4_2 102.5(5) . .
Ta_2 Ge2A_2 Ge4_2 66.8(3) . .
Ge12_2 Ge2B_2 Ge14_2 160.7(11) . .
Ge12_2 Ge2B_2 Ta_2 95.4(8) . .
Ge14_2 Ge2B_2 Ta_2 100.4(7) . .
Ge12_2 Ge2B_2 Ge2A_2 98.9(8) . .
Ge14_2 Ge2B_2 Ge2A_2 98.2(8) . .
Ta_2 Ge2B_2 Ge2A_2 61.8(4) . .
Ge12_2 Ge2B_2 Ge8_2 71.2(6) . .
Ge14_2 Ge2B_2 Ge8_2 124.1(7) . .
Ta_2 Ge2B_2 Ge8_2 72.6(3) . .
Ge2A_2 Ge2B_2 Ge8_2 28.6(4) . .
Ge12_2 Ge2B_2 Ge11_2 127.0(8) . .
Ge14_2 Ge2B_2 Ge11_2 70.3(5) . .
Ta_2 Ge2B_2 Ge11_2 65.7(3) . .
Ge2A_2 Ge2B_2 Ge11_2 28.1(4) . .
Ge8_2 Ge2B_2 Ge11_2 56.0(2) . .
Ge6_2 Ge2C_2 Ge10_2 149.4(13) . .
Ge6_2 Ge2C_2 Ta_2 118.5(13) . .
Ge10_2 Ge2C_2 Ta_2 86.9(4) . .
Ge6_2 Ge2C_2 Ge2D_2 88.8(9) . .
Ge10_2 Ge2C_2 Ge2D_2 90.2(5) . .
Ta_2 Ge2C_2 Ge2D_2 60.1(4) . .
Ge6_2 Ge2C_2 Ge2_2 69.8(9) . .
Ge10_2 Ge2C_2 Ge2_2 138.9(6) . .
Ta_2 Ge2C_2 Ge2_2 71.5(4) . .
Ge2D_2 Ge2C_2 Ge2_2 107.2(6) . .
Ge6_2 Ge2C_2 Ge9_2 72.1(8) . .
Ge10_2 Ge2C_2 Ge9_2 105.9(5) . .
Ta_2 Ge2C_2 Ge9_2 68.4(3) . .
Ge2D_2 Ge2C_2 Ge9_2 16.9(2) . .
Ge2_2 Ge2C_2 Ge9_2 98.2(5) . .
Ge9_2 Ge2D_2 Ge13_2 155.9(12) . .
Ge9_2 Ge2D_2 Ta_2 111.3(10) . .
Ge13_2 Ge2D_2 Ta_2 87.9(4) . .
Ge9_2 Ge2D_2 Ge2C_2 90.1(9) . .
Ge13_2 Ge2D_2 Ge2C_2 88.1(5) . .
Ta_2 Ge2D_2 Ge2C_2 57.8(3) . .
Ge9_2 Ge2D_2 Ge6_2 70.8(8) . .
Ge13_2 Ge2D_2 Ge6_2 104.5(5) . .
Ta_2 Ge2D_2 Ge6_2 70.0(3) . .
Ge2C_2 Ge2D_2 Ge6_2 19.6(3) . .
Ge9_2 Ge2D_2 Ge5_2 69.1(8) . .
Ge13_2 Ge2D_2 Ge5_2 134.1(5) . .
Ta_2 Ge2D_2 Ge5_2 66.7(3) . .
Ge2C_2 Ge2D_2 Ge5_2 106.9(5) . .
Ge6_2 Ge2D_2 Ge5_2 101.6(4) . .
C7_3 N1_3 C13_3 107.9(13) . .
C7_3 N1_3 C1_3 111.3(12) . .
C13_3 N1_3 C1_3 110.3(11) . .
C6_3 N2_3 C12_3 112.0(12) . .
C6_3 N2_3 C18_3 110.6(12) . .
C12_3 N2_3 C18_3 109.6(12) . .
C2_3 C1_3 N1_3 114.9(12) . .
C2_3 C1_3 H1A_3 108.5 . .
N1_3 C1_3 H1A_3 108.5 . .
C2_3 C1_3 H1B_3 108.5 . .
N1_3 C1_3 H1B_3 108.5 . .
H1A_3 C1_3 H1B_3 107.5 . .
O1_3 C2_3 C1_3 112.1(12) . .
O1_3 C2_3 H2A_3 109.2 . .
C1_3 C2_3 H2A_3 109.2 . .
O1_3 C2_3 H2B_3 109.2 . .
C1_3 C2_3 H2B_3 109.2 . .
H2A_3 C2_3 H2B_3 107.9 . .
C2_3 O1_3 C3_3 111.2(11) . .
O1_3 C3_3 C4_3 109.7(12) . .
O1_3 C3_3 H3A_3 109.7 . .
C4_3 C3_3 H3A_3 109.7 . .
O1_3 C3_3 H3B_3 109.7 . .
C4_3 C3_3 H3B_3 109.7 . .
H3A_3 C3_3 H3B_3 108.2 . .
O2_3 C4_3 C3_3 111.0(12) . .
O2_3 C4_3 H4A_3 109.4 . .
C3_3 C4_3 H4A_3 109.4 . .
O2_3 C4_3 H4B_3 109.4 . .
C3_3 C4_3 H4B_3 109.4 . .
H4A_3 C4_3 H4B_3 108.0 . .
C4_3 O2_3 C5_3 110.7(11) . .
O2_3 C5_3 C6_3 113.4(12) . .
O2_3 C5_3 H5A_3 108.9 . .
C6_3 C5_3 H5A_3 108.9 . .
O2_3 C5_3 H5B_3 108.9 . .
C6_3 C5_3 H5B_3 108.9 . .
H5A_3 C5_3 H5B_3 107.7 . .
N2_3 C6_3 C5_3 117.8(12) . .
N2_3 C6_3 H6A_3 107.9 . .
C5_3 C6_3 H6A_3 107.9 . .
N2_3 C6_3 H6B_3 107.9 . .
C5_3 C6_3 H6B_3 107.9 . .
H6A_3 C6_3 H6B_3 107.2 . .
N1_3 C7_3 C8_3 114.4(14) . .
N1_3 C7_3 H7A_3 108.7 . .
C8_3 C7_3 H7A_3 108.7 . .
N1_3 C7_3 H7B_3 108.7 . .
C8_3 C7_3 H7B_3 108.7 . .
H7A_3 C7_3 H7B_3 107.6 . .
O3_3 C8_3 C7_3 112.8(14) . .
O3_3 C8_3 H8A_3 109.0 . .
C7_3 C8_3 H8A_3 109.0 . .
O3_3 C8_3 H8B_3 109.0 . .
C7_3 C8_3 H8B_3 109.0 . .
H8A_3 C8_3 H8B_3 107.8 . .
C9_3 O3_3 C8_3 113.8(14) . .
O3_3 C9_3 C10_3 112.7(18) . .
O3_3 C9_3 H9A_3 109.1 . .
C10_3 C9_3 H9A_3 109.1 . .
O3_3 C9_3 H9B_3 109.1 . .
C10_3 C9_3 H9B_3 109.1 . .
H9A_3 C9_3 H9B_3 107.8 . .
O4_3 C10_3 C9_3 111.8(16) . .
O4_3 C10_3 H10A_3 109.3 . .
C9_3 C10_3 H10A_3 109.3 . .
O4_3 C10_3 H10B_3 109.3 . .
C9_3 C10_3 H10B_3 109.3 . .
H10A_3 C10_3 H10B_3 107.9 . .
C10_3 O4_3 C11_3 107.5(14) . .
O4_3 C11_3 C12_3 108.4(14) . .
O4_3 C11_3 H11A_3 110.0 . .
C12_3 C11_3 H11A_3 110.0 . .
O4_3 C11_3 H11B_3 110.0 . .
C12_3 C11_3 H11B_3 110.0 . .
H11A_3 C11_3 H11B_3 108.4 . .
N2_3 C12_3 C11_3 110.0(14) . .
N2_3 C12_3 H12A_3 109.7 . .
C11_3 C12_3 H12A_3 109.7 . .
N2_3 C12_3 H12B_3 109.7 . .
C11_3 C12_3 H12B_3 109.7 . .
H12A_3 C12_3 H12B_3 108.2 . .
N1_3 C13_3 C14_3 114.3(12) . .
N1_3 C13_3 H13A_3 108.7 . .
C14_3 C13_3 H13A_3 108.7 . .
N1_3 C13_3 H13B_3 108.7 . .
C14_3 C13_3 H13B_3 108.7 . .
H13A_3 C13_3 H13B_3 107.6 . .
O5_3 C14_3 C13_3 111.2(11) . .
O5_3 C14_3 H14A_3 109.4 . .
C13_3 C14_3 H14A_3 109.4 . .
O5_3 C14_3 H14B_3 109.4 . .
C13_3 C14_3 H14B_3 109.4 . .
H14A_3 C14_3 H14B_3 108.0 . .
C15_3 O5_3 C14_3 111.9(11) . .
O5_3 C15_3 C16_3 109.6(13) . .
O5_3 C15_3 H15A_3 109.8 . .
C16_3 C15_3 H15A_3 109.8 . .
O5_3 C15_3 H15B_3 109.8 . .
C16_3 C15_3 H15B_3 109.8 . .
H15A_3 C15_3 H15B_3 108.2 . .
O6_3 C16_3 C15_3 111.6(14) . .
O6_3 C16_3 H16A_3 109.3 . .
C15_3 C16_3 H16A_3 109.3 . .
O6_3 C16_3 H16B_3 109.3 . .
C15_3 C16_3 H16B_3 109.3 . .
H16A_3 C16_3 H16B_3 108.0 . .
C17_3 O6_3 C16_3 111.8(13) . .
O6_3 C17_3 C18_3 110.3(13) . .
O6_3 C17_3 H17A_3 109.6 . .
C18_3 C17_3 H17A_3 109.6 . .
O6_3 C17_3 H17B_3 109.6 . .
C18_3 C17_3 H17B_3 109.6 . .
H17A_3 C17_3 H17B_3 108.1 . .
N2_3 C18_3 C17_3 114.5(14) . .
N2_3 C18_3 H18A_3 108.6 . .
C17_3 C18_3 H18A_3 108.6 . .
N2_3 C18_3 H18B_3 108.6 . .
C17_3 C18_3 H18B_3 108.6 . .
H18A_3 C18_3 H18B_3 107.6 . .
C7_4 N1_4 C1_4 110.4(11) . .
C7_4 N1_4 C13_4 110.1(11) . .
C1_4 N1_4 C13_4 108.8(10) . .
C12_4 N2_4 C6_4 109.9(9) . .
C12_4 N2_4 C18_4 108.9(9) . .
C6_4 N2_4 C18_4 109.4(9) . .
C2_4 C1_4 N1_4 116.0(10) . .
C2_4 C1_4 H1A_4 108.3 . .
N1_4 C1_4 H1A_4 108.3 . .
C2_4 C1_4 H1B_4 108.3 . .
N1_4 C1_4 H1B_4 108.3 . .
H1A_4 C1_4 H1B_4 107.4 . .
O1_4 C2_4 C1_4 110.9(10) . .
O1_4 C2_4 H2A_4 109.5 . .
C1_4 C2_4 H2A_4 109.5 . .
O1_4 C2_4 H2B_4 109.5 . .
C1_4 C2_4 H2B_4 109.5 . .
H2A_4 C2_4 H2B_4 108.0 . .
C2_4 O1_4 C3_4 112.2(9) . .
O1_4 C3_4 C4_4 109.2(9) . .
O1_4 C3_4 H3A_4 109.8 . .
C4_4 C3_4 H3A_4 109.8 . .
O1_4 C3_4 H3B_4 109.8 . .
C4_4 C3_4 H3B_4 109.8 . .
H3A_4 C3_4 H3B_4 108.3 . .
O2_4 C4_4 C3_4 108.6(8) . .
O2_4 C4_4 H4A_4 110.0 . .
C3_4 C4_4 H4A_4 110.0 . .
O2_4 C4_4 H4B_4 110.0 . .
C3_4 C4_4 H4B_4 110.0 . .
H4A_4 C4_4 H4B_4 108.4 . .
C4_4 O2_4 C5_4 111.9(8) . .
O2_4 C5_4 C6_4 110.3(9) . .
O2_4 C5_4 H5A_4 109.6 . .
C6_4 C5_4 H5A_4 109.6 . .
O2_4 C5_4 H5B_4 109.6 . .
C6_4 C5_4 H5B_4 109.6 . .
H5A_4 C5_4 H5B_4 108.1 . .
N2_4 C6_4 C5_4 112.5(9) . .
N2_4 C6_4 H6A_4 109.1 . .
C5_4 C6_4 H6A_4 109.1 . .
N2_4 C6_4 H6B_4 109.1 . .
C5_4 C6_4 H6B_4 109.1 . .
H6A_4 C6_4 H6B_4 107.8 . .
N1_4 C7_4 C8_4 115.3(11) . .
N1_4 C7_4 H7A_4 108.5 . .
C8_4 C7_4 H7A_4 108.5 . .
N1_4 C7_4 H7B_4 108.5 . .
C8_4 C7_4 H7B_4 108.5 . .
H7A_4 C7_4 H7B_4 107.5 . .
O3_4 C8_4 C7_4 113.9(15) . .
O3_4 C8_4 H8A_4 108.8 . .
C7_4 C8_4 H8A_4 108.8 . .
O3_4 C8_4 H8B_4 108.8 . .
C7_4 C8_4 H8B_4 108.8 . .
H8A_4 C8_4 H8B_4 107.7 . .
C9_4 O3_4 C8_4 124.0(12) . .
O3_4 C9_4 C10_4 126.7(12) . .
O3_4 C9_4 H9A_4 105.6 . .
C10_4 C9_4 H9A_4 105.6 . .
O3_4 C9_4 H9B_4 105.6 . .
C10_4 C9_4 H9B_4 105.6 . .
H9A_4 C9_4 H9B_4 106.1 . .
C9_4 C10_4 O4_4 113.6(10) . .
C9_4 C10_4 H10A_4 108.8 . .
O4_4 C10_4 H10A_4 108.8 . .
C9_4 C10_4 H10B_4 108.8 . .
O4_4 C10_4 H10B_4 108.8 . .
H10A_4 C10_4 H10B_4 107.7 . .
C11_4 O4_4 C10_4 112.2(8) . .
O4_4 C11_4 C12_4 110.6(9) . .
O4_4 C11_4 H11A_4 109.5 . .
C12_4 C11_4 H11A_4 109.5 . .
O4_4 C11_4 H11B_4 109.5 . .
C12_4 C11_4 H11B_4 109.5 . .
H11A_4 C11_4 H11B_4 108.1 . .
N2_4 C12_4 C11_4 113.5(9) . .
N2_4 C12_4 H12A_4 108.9 . .
C11_4 C12_4 H12A_4 108.9 . .
N2_4 C12_4 H12B_4 108.9 . .
C11_4 C12_4 H12B_4 108.9 . .
H12A_4 C12_4 H12B_4 107.7 . .
N1_4 C13_4 C14_4 114.3(12) . .
N1_4 C13_4 H13A_4 108.7 . .
C14_4 C13_4 H13A_4 108.7 . .
N1_4 C13_4 H13B_4 108.7 . .
C14_4 C13_4 H13B_4 108.7 . .
H13A_4 C13_4 H13B_4 107.6 . .
O5_4 C14_4 C13_4 111.7(11) . .
O5_4 C14_4 H14A_4 109.3 . .
C13_4 C14_4 H14A_4 109.3 . .
O5_4 C14_4 H14B_4 109.3 . .
C13_4 C14_4 H14B_4 109.3 . .
H14A_4 C14_4 H14B_4 107.9 . .
C14_4 O5_4 C15_4 113.4(10) . .
O5_4 C15_4 C16_4 110.6(11) . .
O5_4 C15_4 H15A_4 109.5 . .
C16_4 C15_4 H15A_4 109.5 . .
O5_4 C15_4 H15B_4 109.5 . .
C16_4 C15_4 H15B_4 109.5 . .
H15A_4 C15_4 H15B_4 108.1 . .
O6_4 C16_4 C15_4 108.2(11) . .
O6_4 C16_4 H16A_4 110.1 . .
C15_4 C16_4 H16A_4 110.1 . .
O6_4 C16_4 H16B_4 110.1 . .
C15_4 C16_4 H16B_4 110.1 . .
H16A_4 C16_4 H16B_4 108.4 . .
C17_4 O6_4 C16_4 111.6(10) . .
O6_4 C17_4 C18_4 110.3(10) . .
O6_4 C17_4 H17A_4 109.6 . .
C18_4 C17_4 H17A_4 109.6 . .
O6_4 C17_4 H17B_4 109.6 . .
C18_4 C17_4 H17B_4 109.6 . .
H17A_4 C17_4 H17B_4 108.1 . .
N2_4 C18_4 C17_4 113.3(10) . .
N2_4 C18_4 H18A_4 108.9 . .
C17_4 C18_4 H18A_4 108.9 . .
N2_4 C18_4 H18B_4 108.9 . .
C17_4 C18_4 H18B_4 108.9 . .
H18A_4 C18_4 H18B_4 107.7 . .
C7_5 N1_5 C13_5 109.7(14) . .
C7_5 N1_5 C1_5 108.9(14) . .
C13_5 N1_5 C1_5 110.5(13) . .
C12_5 N2_5 C6_5 109.6(11) . .
C12_5 N2_5 C18_5 109.0(13) . .
C6_5 N2_5 C18_5 110.6(11) . .
N1_5 C1_5 C2_5 114.1(15) . .
N1_5 C1_5 H1A_5 108.7 . .
C2_5 C1_5 H1A_5 108.7 . .
N1_5 C1_5 H1B_5 108.7 . .
C2_5 C1_5 H1B_5 108.7 . .
H1A_5 C1_5 H1B_5 107.6 . .
O1_5 C2_5 C1_5 110.6(17) . .
O1_5 C2_5 H2A_5 109.5 . .
C1_5 C2_5 H2A_5 109.5 . .
O1_5 C2_5 H2B_5 109.5 . .
C1_5 C2_5 H2B_5 109.5 . .
H2A_5 C2_5 H2B_5 108.1 . .
C2_5 O1_5 C3_5 111.5(15) . .
O1_5 C3_5 C4_5 111.9(19) . .
O1_5 C3_5 H3A_5 109.2 . .
C4_5 C3_5 H3A_5 109.2 . .
O1_5 C3_5 H3B_5 109.2 . .
C4_5 C3_5 H3B_5 109.2 . .
H3A_5 C3_5 H3B_5 107.9 . .
O2_5 C4_5 C3_5 109.1(17) . .
O2_5 C4_5 H4A_5 109.9 . .
C3_5 C4_5 H4A_5 109.9 . .
O2_5 C4_5 H4B_5 109.9 . .
C3_5 C4_5 H4B_5 109.9 . .
H4A_5 C4_5 H4B_5 108.3 . .
C4_5 O2_5 C5_5 108.7(14) . .
O2_5 C5_5 C6_5 110.7(13) . .
O2_5 C5_5 H5A_5 109.5 . .
C6_5 C5_5 H5A_5 109.5 . .
O2_5 C5_5 H5B_5 109.5 . .
C6_5 C5_5 H5B_5 109.5 . .
H5A_5 C5_5 H5B_5 108.1 . .
N2_5 C6_5 C5_5 114.0(13) . .
N2_5 C6_5 H6A_5 108.8 . .
C5_5 C6_5 H6A_5 108.8 . .
N2_5 C6_5 H6B_5 108.8 . .
C5_5 C6_5 H6B_5 108.8 . .
H6A_5 C6_5 H6B_5 107.7 . .
N1_5 C7_5 C8_5 113.4(13) . .
N1_5 C7_5 H7A_5 108.9 . .
C8_5 C7_5 H7A_5 108.9 . .
N1_5 C7_5 H7B_5 108.9 . .
C8_5 C7_5 H7B_5 108.9 . .
H7A_5 C7_5 H7B_5 107.7 . .
O3_5 C8_5 C7_5 111.7(13) . .
O3_5 C8_5 H8A_5 109.3 . .
C7_5 C8_5 H8A_5 109.3 . .
O3_5 C8_5 H8B_5 109.3 . .
C7_5 C8_5 H8B_5 109.3 . .
H8A_5 C8_5 H8B_5 107.9 . .
C9_5 O3_5 C8_5 112.5(11) . .
O3_5 C9_5 C10_5 110.6(10) . .
O3_5 C9_5 H9A_5 109.5 . .
C10_5 C9_5 H9A_5 109.5 . .
O3_5 C9_5 H9B_5 109.5 . .
C10_5 C9_5 H9B_5 109.5 . .
H9A_5 C9_5 H9B_5 108.1 . .
O4_5 C10_5 C9_5 108.8(10) . .
O4_5 C10_5 H10A_5 109.9 . .
C9_5 C10_5 H10A_5 109.9 . .
O4_5 C10_5 H10B_5 109.9 . .
C9_5 C10_5 H10B_5 109.9 . .
H10A_5 C10_5 H10B_5 108.3 . .
C11_5 O4_5 C10_5 112.0(9) . .
O4_5 C11_5 C12_5 110.0(10) . .
O4_5 C11_5 H11A_5 109.7 . .
C12_5 C11_5 H11A_5 109.7 . .
O4_5 C11_5 H11B_5 109.7 . .
C12_5 C11_5 H11B_5 109.7 . .
H11A_5 C11_5 H11B_5 108.2 . .
N2_5 C12_5 C11_5 111.9(11) . .
N2_5 C12_5 H12A_5 109.2 . .
C11_5 C12_5 H12A_5 109.2 . .
N2_5 C12_5 H12B_5 109.2 . .
C11_5 C12_5 H12B_5 109.2 . .
H12A_5 C12_5 H12B_5 107.9 . .
N1_5 C13_5 C14_5 115.2(15) . .
N1_5 C13_5 H13A_5 108.5 . .
C14_5 C13_5 H13A_5 108.5 . .
N1_5 C13_5 H13B_5 108.5 . .
C14_5 C13_5 H13B_5 108.5 . .
H13A_5 C13_5 H13B_5 107.5 . .
O5_5 C14_5 C13_5 108.6(13) . .
O5_5 C14_5 H14A_5 110.0 . .
C13_5 C14_5 H14A_5 110.0 . .
O5_5 C14_5 H14B_5 110.0 . .
C13_5 C14_5 H14B_5 110.0 . .
H14A_5 C14_5 H14B_5 108.4 . .
C14_5 O5_5 C15_5 113.1(12) . .
O5_5 C15_5 C16_5 110.9(13) . .
O5_5 C15_5 H15A_5 109.5 . .
C16_5 C15_5 H15A_5 109.5 . .
O5_5 C15_5 H15B_5 109.5 . .
C16_5 C15_5 H15B_5 109.5 . .
H15A_5 C15_5 H15B_5 108.0 . .
O6_5 C16_5 C15_5 108.0(14) . .
O6_5 C16_5 H16A_5 110.1 . .
C15_5 C16_5 H16A_5 110.1 . .
O6_5 C16_5 H16B_5 110.1 . .
C15_5 C16_5 H16B_5 110.1 . .
H16A_5 C16_5 H16B_5 108.4 . .
C17_5 O6_5 C16_5 109.5(12) . .
O6_5 C17_5 C18_5 110.0(14) . .
O6_5 C17_5 H17A_5 109.7 . .
C18_5 C17_5 H17A_5 109.7 . .
O6_5 C17_5 H17B_5 109.7 . .
C18_5 C17_5 H17B_5 109.7 . .
H17A_5 C17_5 H17B_5 108.2 . .
N2_5 C18_5 C17_5 114.6(12) . .
N2_5 C18_5 H18A_5 108.6 . .
C17_5 C18_5 H18A_5 108.6 . .
N2_5 C18_5 H18B_5 108.6 . .
C17_5 C18_5 H18B_5 108.6 . .
H18A_5 C18_5 H18B_5 107.6 . .
C7_6 N1_6 C1_6 111.7(10) . .
C7_6 N1_6 C13_6 111.2(11) . .
C1_6 N1_6 C13_6 109.5(10) . .
C6_6 N2_6 C12_6 109.4(14) . .
C6_6 N2_6 C18_6 111.8(12) . .
C12_6 N2_6 C18_6 107.9(13) . .
N1_6 C1_6 C2_6 114.3(11) . .
N1_6 C1_6 H1A_6 108.7 . .
C2_6 C1_6 H1A_6 108.7 . .
N1_6 C1_6 H1B_6 108.7 . .
C2_6 C1_6 H1B_6 108.7 . .
H1A_6 C1_6 H1B_6 107.6 . .
O1_6 C2_6 C1_6 112.4(12) . .
O1_6 C2_6 H2A_6 109.1 . .
C1_6 C2_6 H2A_6 109.1 . .
O1_6 C2_6 H2B_6 109.1 . .
C1_6 C2_6 H2B_6 109.1 . .
H2A_6 C2_6 H2B_6 107.9 . .
C2_6 O1_6 C3_6 113.7(11) . .
O1_6 C3_6 C4_6 111.3(13) . .
O1_6 C3_6 H3A_6 109.4 . .
C4_6 C3_6 H3A_6 109.4 . .
O1_6 C3_6 H3B_6 109.4 . .
C4_6 C3_6 H3B_6 109.4 . .
H3A_6 C3_6 H3B_6 108.0 . .
O2_6 C4_6 C3_6 107.4(12) . .
O2_6 C4_6 H4A_6 110.2 . .
C3_6 C4_6 H4A_6 110.2 . .
O2_6 C4_6 H4B_6 110.2 . .
C3_6 C4_6 H4B_6 110.2 . .
H4A_6 C4_6 H4B_6 108.5 . .
C4_6 O2_6 C5_6 110.5(13) . .
O2_6 C5_6 C6_6 110.9(16) . .
O2_6 C5_6 H5A_6 109.5 . .
C6_6 C5_6 H5A_6 109.5 . .
O2_6 C5_6 H5B_6 109.5 . .
C6_6 C5_6 H5B_6 109.5 . .
H5A_6 C5_6 H5B_6 108.0 . .
N2_6 C6_6 C5_6 113.2(13) . .
N2_6 C6_6 H6A_6 108.9 . .
C5_6 C6_6 H6A_6 108.9 . .
N2_6 C6_6 H6B_6 108.9 . .
C5_6 C6_6 H6B_6 108.9 . .
H6A_6 C6_6 H6B_6 107.7 . .
N1_6 C7_6 C8_6 115.4(11) . .
N1_6 C7_6 H7A_6 108.4 . .
C8_6 C7_6 H7A_6 108.4 . .
N1_6 C7_6 H7B_6 108.4 . .
C8_6 C7_6 H7B_6 108.4 . .
H7A_6 C7_6 H7B_6 107.5 . .
O3_6 C8_6 C7_6 112.3(10) . .
O3_6 C8_6 H8A_6 109.1 . .
C7_6 C8_6 H8A_6 109.1 . .
O3_6 C8_6 H8B_6 109.1 . .
C7_6 C8_6 H8B_6 109.1 . .
H8A_6 C8_6 H8B_6 107.9 . .
C9_6 O3_6 C8_6 112.6(9) . .
O3_6 C9_6 C10_6 111.4(10) . .
O3_6 C9_6 H9A_6 109.4 . .
C10_6 C9_6 H9A_6 109.4 . .
O3_6 C9_6 H9B_6 109.4 . .
C10_6 C9_6 H9B_6 109.4 . .
H9A_6 C9_6 H9B_6 108.0 . .
O4_6 C10_6 C9_6 109.2(11) . .
O4_6 C10_6 H10A_6 109.8 . .
C9_6 C10_6 H10A_6 109.8 . .
O4_6 C10_6 H10B_6 109.8 . .
C9_6 C10_6 H10B_6 109.8 . .
H10A_6 C10_6 H10B_6 108.3 . .
C10_6 O4_6 C11_6 113.2(11) . .
O4_6 C11_6 C12_6 112.3(13) . .
O4_6 C11_6 H11A_6 109.1 . .
C12_6 C11_6 H11A_6 109.1 . .
O4_6 C11_6 H11B_6 109.1 . .
C12_6 C11_6 H11B_6 109.1 . .
H11A_6 C11_6 H11B_6 107.9 . .
N2_6 C12_6 C11_6 114.2(14) . .
N2_6 C12_6 H12A_6 108.7 . .
C11_6 C12_6 H12A_6 108.7 . .
N2_6 C12_6 H12B_6 108.7 . .
C11_6 C12_6 H12B_6 108.7 . .
H12A_6 C12_6 H12B_6 107.6 . .
N1_6 C13_6 C14_6 113.4(12) . .
N1_6 C13_6 H13A_6 108.9 . .
C14_6 C13_6 H13A_6 108.9 . .
N1_6 C13_6 H13B_6 108.9 . .
C14_6 C13_6 H13B_6 108.9 . .
H13A_6 C13_6 H13B_6 107.7 . .
O5_6 C14_6 C13_6 109.8(12) . .
O5_6 C14_6 H14A_6 109.7 . .
C13_6 C14_6 H14A_6 109.7 . .
O5_6 C14_6 H14B_6 109.7 . .
C13_6 C14_6 H14B_6 109.7 . .
H14A_6 C14_6 H14B_6 108.2 . .
C14_6 O5_6 C15_6 110.3(11) . .
O5_6 C15_6 C16_6 109.5(12) . .
O5_6 C15_6 H15A_6 109.8 . .
C16_6 C15_6 H15A_6 109.8 . .
O5_6 C15_6 H15B_6 109.8 . .
C16_6 C15_6 H15B_6 109.8 . .
H15A_6 C15_6 H15B_6 108.2 . .
O6_6 C16_6 C15_6 109.9(14) . .
O6_6 C16_6 H16A_6 109.7 . .
C15_6 C16_6 H16A_6 109.7 . .
O6_6 C16_6 H16B_6 109.7 . .
C15_6 C16_6 H16B_6 109.7 . .
H16A_6 C16_6 H16B_6 108.2 . .
C16_6 O6_6 C17_6 111.6(11) . .
O6_6 C17_6 C18_6 110.2(12) . .
O6_6 C17_6 H17A_6 109.6 . .
C18_6 C17_6 H17A_6 109.6 . .
O6_6 C17_6 H17B_6 109.6 . .
C18_6 C17_6 H17B_6 109.6 . .
H17A_6 C17_6 H17B_6 108.1 . .
N2_6 C18_6 C17_6 114.9(14) . .
N2_6 C18_6 H18A_6 108.5 . .
C17_6 C18_6 H18A_6 108.5 . .
N2_6 C18_6 H18B_6 108.5 . .
C17_6 C18_6 H18B_6 108.5 . .
H18A_6 C18_6 H18B_6 107.5 . .
C7_7 N1_7 C13_7 109.9(13) . .
C7_7 N1_7 C1_7 114.9(14) . .
C13_7 N1_7 C1_7 110.7(14) . .
C6_7 N2_7 C12_7 111.2(9) . .
C6_7 N2_7 C18_7 109.8(10) . .
C12_7 N2_7 C18_7 110.3(11) . .
C2_7 C1_7 N1_7 110.9(13) . .
C2_7 C1_7 H1A_7 109.5 . .
N1_7 C1_7 H1A_7 109.5 . .
C2_7 C1_7 H1B_7 109.5 . .
N1_7 C1_7 H1B_7 109.5 . .
H1A_7 C1_7 H1B_7 108.1 . .
O1_7 C2_7 C1_7 111.8(16) . .
O1_7 C2_7 H2A_7 109.2 . .
C1_7 C2_7 H2A_7 109.2 . .
O1_7 C2_7 H2B_7 109.2 . .
C1_7 C2_7 H2B_7 109.2 . .
H2A_7 C2_7 H2B_7 107.9 . .
C2_7 O1_7 C3_7 115.0(13) . .
O1_7 C3_7 C4_7 108.0(12) . .
O1_7 C3_7 H3A_7 110.1 . .
C4_7 C3_7 H3A_7 110.1 . .
O1_7 C3_7 H3B_7 110.1 . .
C4_7 C3_7 H3B_7 110.1 . .
H3A_7 C3_7 H3B_7 108.4 . .
O2_7 C4_7 C3_7 109.4(14) . .
O2_7 C4_7 H4A_7 109.8 . .
C3_7 C4_7 H4A_7 109.8 . .
O2_7 C4_7 H4B_7 109.8 . .
C3_7 C4_7 H4B_7 109.8 . .
H4A_7 C4_7 H4B_7 108.2 . .
C4_7 O2_7 C5_7 110.6(11) . .
O2_7 C5_7 C6_7 113.6(11) . .
O2_7 C5_7 H5A_7 108.9 . .
C6_7 C5_7 H5A_7 108.9 . .
O2_7 C5_7 H5B_7 108.9 . .
C6_7 C5_7 H5B_7 108.9 . .
H5A_7 C5_7 H5B_7 107.7 . .
N2_7 C6_7 C5_7 115.9(11) . .
N2_7 C6_7 H6A_7 108.3 . .
C5_7 C6_7 H6A_7 108.3 . .
N2_7 C6_7 H6B_7 108.3 . .
C5_7 C6_7 H6B_7 108.3 . .
H6A_7 C6_7 H6B_7 107.4 . .
N1_7 C7_7 C8_7 115.3(16) . .
N1_7 C7_7 H7A_7 108.5 . .
C8_7 C7_7 H7A_7 108.4 . .
N1_7 C7_7 H7B_7 108.4 . .
C8_7 C7_7 H7B_7 108.4 . .
H7A_7 C7_7 H7B_7 107.5 . .
O3_7 C8_7 C7_7 111.8(12) . .
O3_7 C8_7 H8A_7 109.3 . .
C7_7 C8_7 H8A_7 109.3 . .
O3_7 C8_7 H8B_7 109.3 . .
C7_7 C8_7 H8B_7 109.3 . .
H8A_7 C8_7 H8B_7 107.9 . .
C9_7 O3_7 C8_7 112.5(10) . .
O3_7 C9_7 C10_7 108.8(11) . .
O3_7 C9_7 H9A_7 109.9 . .
C10_7 C9_7 H9A_7 109.9 . .
O3_7 C9_7 H9B_7 109.9 . .
C10_7 C9_7 H9B_7 109.9 . .
H9A_7 C9_7 H9B_7 108.3 . .
O4_7 C10_7 C9_7 107.1(12) . .
O4_7 C10_7 H10A_7 110.3 . .
C9_7 C10_7 H10A_7 110.3 . .
O4_7 C10_7 H10B_7 110.3 . .
C9_7 C10_7 H10B_7 110.3 . .
H10A_7 C10_7 H10B_7 108.5 . .
C11_7 O4_7 C10_7 112.2(10) . .
O4_7 C11_7 C12_7 109.3(11) . .
O4_7 C11_7 H11A_7 109.8 . .
C12_7 C11_7 H11A_7 109.8 . .
O4_7 C11_7 H11B_7 109.8 . .
C12_7 C11_7 H11B_7 109.8 . .
H11A_7 C11_7 H11B_7 108.3 . .
N2_7 C12_7 C11_7 114.1(11) . .
N2_7 C12_7 H12A_7 108.7 . .
C11_7 C12_7 H12A_7 108.7 . .
N2_7 C12_7 H12B_7 108.7 . .
C11_7 C12_7 H12B_7 108.7 . .
H12A_7 C12_7 H12B_7 107.6 . .
N1_7 C13_7 C14_7 112.6(14) . .
N1_7 C13_7 H13A_7 109.1 . .
C14_7 C13_7 H13A_7 109.1 . .
N1_7 C13_7 H13B_7 109.1 . .
C14_7 C13_7 H13B_7 109.1 . .
H13A_7 C13_7 H13B_7 107.8 . .
O5_7 C14_7 C13_7 112.6(16) . .
O5_7 C14_7 H14A_7 109.1 . .
C13_7 C14_7 H14A_7 109.1 . .
O5_7 C14_7 H14B_7 109.1 . .
C13_7 C14_7 H14B_7 109.1 . .
H14A_7 C14_7 H14B_7 107.8 . .
C14_7 O5_7 C15_7 114.7(13) . .
O5_7 C15_7 C16_7 112.2(14) . .
O5_7 C15_7 H15A_7 109.2 . .
C16_7 C15_7 H15A_7 109.2 . .
O5_7 C15_7 H15B_7 109.2 . .
C16_7 C15_7 H15B_7 109.2 . .
H15A_7 C15_7 H15B_7 107.9 . .
O6_7 C16_7 C15_7 112.9(15) . .
O6_7 C16_7 H16A_7 109.0 . .
C15_7 C16_7 H16A_7 109.0 . .
O6_7 C16_7 H16B_7 109.0 . .
C15_7 C16_7 H16B_7 109.0 . .
H16A_7 C16_7 H16B_7 107.8 . .
C17_7 O6_7 C16_7 113.9(13) . .
O6_7 C17_7 C18_7 110.5(12) . .
O6_7 C17_7 H17A_7 109.6 . .
C18_7 C17_7 H17A_7 109.6 . .
O6_7 C17_7 H17B_7 109.6 . .
C18_7 C17_7 H17B_7 109.6 . .
H17A_7 C17_7 H17B_7 108.1 . .
N2_7 C18_7 C17_7 114.5(12) . .
N2_7 C18_7 H18A_7 108.6 . .
C17_7 C18_7 H18A_7 108.6 . .
N2_7 C18_7 H18B_7 108.6 . .
C17_7 C18_7 H18B_7 108.6 . .
H18A_7 C18_7 H18B_7 107.6 . .
C1_9 N1_9 H1A_9 109.5 . .
C1_9 N1_9 H1B_9 109.5 . .
H1A_9 N1_9 H1B_9 109.5 . .
C1_9 N1_9 H1C_9 109.5 . .
H1A_9 N1_9 H1C_9 109.5 . .
H1B_9 N1_9 H1C_9 109.5 . .
N1_9 C1_9 C2_9 106.0(12) . .
N1_9 C1_9 H1D_9 110.5 . .
C2_9 C1_9 H1D_9 110.5 . .
N1_9 C1_9 H1E_9 110.5 . .
C2_9 C1_9 H1E_9 110.5 . .
H1D_9 C1_9 H1E_9 108.7 . .
N2_9 C2_9 C1_9 105.1(12) . .
N2_9 C2_9 H2A_9 110.7 . .
C1_9 C2_9 H2A_9 110.7 . .
N2_9 C2_9 H2B_9 110.7 . .
C1_9 C2_9 H2B_9 110.7 . .
H2A_9 C2_9 H2B_9 108.8 . .
C2_9 N2_9 H2C_9 109.5 . .
C2_9 N2_9 H2D_9 109.5 . .
H2C_9 N2_9 H2D_9 109.5 . .
C2_9 N2_9 H2E_9 109.5 . .
H2C_9 N2_9 H2E_9 109.5 . .
H2D_9 N2_9 H2E_9 109.5 . .
C1_10 N1_10 H1A_10 109.5 . .
C1_10 N1_10 H1B_10 109.5 . .
H1A_10 N1_10 H1B_10 109.5 . .
C1_10 N1_10 H1C_10 109.5 . .
H1A_10 N1_10 H1C_10 109.5 . .
H1B_10 N1_10 H1C_10 109.5 . .
N1_10 C1_10 C2_10 104.0(15) . .
N1_10 C1_10 H1D_10 111.0 . .
C2_10 C1_10 H1D_10 111.0 . .
N1_10 C1_10 H1E_10 111.0 . .
C2_10 C1_10 H1E_10 111.0 . .
H1D_10 C1_10 H1E_10 109.0 . .
N2_10 C2_10 C1_10 121.0(15) . .
N2_10 C2_10 H2A_10 107.1 . .
C1_10 C2_10 H2A_10 107.1 . .
N2_10 C2_10 H2B_10 107.1 . .
C1_10 C2_10 H2B_10 107.1 . .
H2A_10 C2_10 H2B_10 106.8 . .
C2_10 N2_10 K_7 129.1(10) . .
C2_10 N2_10 H2C_10 105.0 . .
K_7 N2_10 H2C_10 105.0 . .
C2_10 N2_10 H2D_10 105.0 . .
K_7 N2_10 H2D_10 105.0 . .
H2C_10 N2_10 H2D_10 105.9 . .

loop_
_geom_bond_atom_site_label_1
_geom_bond_atom_site_label_2
_geom_bond_distance
_geom_bond_site_symmetry_2
Ta_1 Ge5_1 2.7054(14) .
Ta_1 Ge2_1 2.7079(14) .
Ta_1 Ge3_1 2.7269(13) .
Ta_1 As1D_1 2.729(12) .
Ta_1 Ge8_1 2.7313(14) .
Ta_1 Ge10_1 2.7394(14) .
Ge1_1 Ge1B_1 2.108(13) .
Ge1_1 Ge6_1 2.491(2) .
Ge1_1 Ge2_1 2.5713(17) .
Ge1_1 Ge5_1 2.574(2) .
Ge2_1 Ge3_1 2.515(2) .
Ge2_1 Ge7_1 2.639(2) .
Ge3_1 As1D_1 2.065(12) .
Ge3_1 Ge11_1 2.572(2) .
Ge3_1 Ge4_1 2.678(2) .
Ge4_1 As1D_1 0.981(14) .
Ge4_1 Ge1G_1 1.537(15) .
Ge4_1 Ge5_1 2.5261(19) .
Ge4_1 Ge12_1 2.530(2) .
Ge4_1 Ge1B_1 2.643(13) .
Ge5_1 Ge1B_1 0.825(14) .
Ge5_1 As1E_1 1.527(14) .
Ge5_1 Ge10_1 2.591(2) .
Ge5_1 As1D_1 2.659(11) .
Ge5_1 Ge1G_1 2.856(14) .
Ge6_1 Ge10_1 2.4824(18) .
Ge6_1 Ge7_1 2.5091(16) .
Ge6_1 Ge1A_1 2.816(13) .
Ge7_1 Ge8_1 2.5334(19) .
Ge8_1 As1C_1 2.320(14) .
Ge8_1 Ge11_1 2.542(2) .
Ge8_1 Ge9_1 2.5998(18) .
Ge9_1 As1C_1 0.638(14) .
Ge9_1 Ge1A_1 2.236(13) .
Ge9_1 Ge1F_1 2.241(14) .
Ge9_1 Ge12_1 2.511(2) .
Ge9_1 Ge10_1 2.541(2) .
Ge10_1 Ge1A_1 0.834(15) .
Ge10_1 As1E_1 1.882(12) .
Ge11_1 Ge1F_1 2.326(13) .
Ge11_1 Ge12_1 2.5272(19) .
Ge12_1 Ge1F_1 0.780(15) .
Ge12_1 Ge1G_1 1.734(14) .
Ge12_1 As1C_1 2.890(16) .
Ge1A_1 As1E_1 2.488(19) .
Ge1A_1 As1C_1 2.60(2) .
Ge1B_1 As1E_1 2.35(2) .
Ge1B_1 As1D_1 2.479(16) .
As1C_1 Ge1F_1 2.47(2) .
As1D_1 Ge1G_1 2.50(2) .
As1E_1 Ge1G_1 2.476(16) .
Ge1F_1 Ge1G_1 2.49(2) .
Ta_2 Ge2C_2 2.422(12) .
Ta_2 Ge2B_2 2.443(12) .
Ta_2 Ge2D_2 2.482(10) .
Ta_2 Ge2A_2 2.564(11) .
Ta_2 Ge11_2 2.7547(16) .
Ta_2 Ge1_2 2.814(2) .
Ge1_2 Ge2_2 2.423(4) .
Ge1_2 Ge5_2 2.485(3) .
Ge1_2 Ge4_2 2.545(2) .
Ge2_2 Ge6_2 2.413(4) .
Ge2_2 Ge3_2 2.488(2) .
Ge2_2 Ge2C_2 2.571(15) .
Ge3_2 Ge4_2 2.467(4) .
Ge3_2 Ge7_2 2.509(4) .
Ge4_2 Ge8_2 2.395(3) .
Ge4_2 Ge2A_2 2.787(14) .
Ge5_2 Ge12_2 2.455(2) .
Ge5_2 Ge9_2 2.511(3) .
Ge5_2 Ge2D_2 2.680(12) .
Ge6_2 Ge2C_2 0.895(12) .
Ge6_2 Ge9_2 2.518(3) .
Ge6_2 Ge10_2 2.548(4) .
Ge6_2 Ge2D_2 2.665(10) .
Ge7_2 Ge11_2 2.415(3) .
Ge7_2 Ge10_2 2.462(3) .
Ge8_2 Ge2A_2 1.276(16) .
Ge8_2 Ge11_2 2.465(3) .
Ge8_2 Ge12_2 2.507(2) .
Ge8_2 Ge2B_2 2.617(12) .
Ge9_2 Ge2D_2 0.767(9) .
Ge9_2 Ge13_2 2.463(3) .
Ge9_2 Ge2C_2 2.645(12) .
Ge10_2 Ge2C_2 1.737(16) .
Ge10_2 Ge13_2 2.478(3) .
Ge11_2 Ge2A_2 1.259(16) .
Ge11_2 Ge14_2 2.509(2) .
Ge11_2 Ge2B_2 2.629(12) .
Ge12_2 Ge2B_2 1.220(16) .
Ge12_2 Ge14_2 2.475(3) .
Ge13_2 Ge2D_2 1.743(11) .
Ge13_2 Ge14_2 2.365(3) .
Ge14_2 Ge2B_2 1.290(16) .
Ge2A_2 Ge2B_2 2.545(15) .
Ge2C_2 Ge2D_2 2.529(15) .
N1_3 C7_3 1.451(14) .
N1_3 C13_3 1.459(14) .
N1_3 C1_3 1.487(14) .
N2_3 C6_3 1.449(14) .
N2_3 C12_3 1.451(14) .
N2_3 C18_3 1.488(14) .
C1_3 C2_3 1.474(15) .
C1_3 H1A_3 0.9900 .
C1_3 H1B_3 0.9900 .
C2_3 O1_3 1.385(13) .
C2_3 H2A_3 0.9900 .
C2_3 H2B_3 0.9900 .
O1_3 C3_3 1.418(13) .
C3_3 C4_3 1.483(15) .
C3_3 H3A_3 0.9900 .
C3_3 H3B_3 0.9900 .
C4_3 O2_3 1.378(13) .
C4_3 H4A_3 0.9900 .
C4_3 H4B_3 0.9900 .
O2_3 C5_3 1.416(13) .
C5_3 C6_3 1.477(15) .
C5_3 H5A_3 0.9900 .
C5_3 H5B_3 0.9900 .
C6_3 H6A_3 0.9900 .
C6_3 H6B_3 0.9900 .
C7_3 C8_3 1.458(16) .
C7_3 H7A_3 0.9900 .
C7_3 H7B_3 0.9900 .
C8_3 O3_3 1.415(14) .
C8_3 H8A_3 0.9900 .
C8_3 H8B_3 0.9900 .
O3_3 C9_3 1.359(15) .
C9_3 C10_3 1.437(16) .
C9_3 H9A_3 0.9900 .
C9_3 H9B_3 0.9900 .
C10_3 O4_3 1.415(15) .
C10_3 H10A_3 0.9900 .
C10_3 H10B_3 0.9900 .
O4_3 C11_3 1.446(15) .
C11_3 C12_3 1.483(16) .
C11_3 H11A_3 0.9900 .
C11_3 H11B_3 0.9900 .
C12_3 H12A_3 0.9900 .
C12_3 H12B_3 0.9900 .
C13_3 C14_3 1.525(16) .
C13_3 H13A_3 0.9900 .
C13_3 H13B_3 0.9900 .
C14_3 O5_3 1.438(14) .
C14_3 H14A_3 0.9900 .
C14_3 H14B_3 0.9900 .
O5_3 C15_3 1.403(14) .
C15_3 C16_3 1.459(16) .
C15_3 H15A_3 0.9900 .
C15_3 H15B_3 0.9900 .
C16_3 O6_3 1.413(14) .
C16_3 H16A_3 0.9900 .
C16_3 H16B_3 0.9900 .
O6_3 C17_3 1.411(14) .
C17_3 C18_3 1.510(16) .
C17_3 H17A_3 0.9900 .
C17_3 H17B_3 0.9900 .
C18_3 H18A_3 0.9900 .
C18_3 H18B_3 0.9900 .
N1_4 C7_4 1.444(14) .
N1_4 C1_4 1.477(12) .
N1_4 C13_4 1.487(14) .
N2_4 C12_4 1.472(12) .
N2_4 C6_4 1.480(11) .
N2_4 C18_4 1.485(12) .
C1_4 C2_4 1.473(14) .
C1_4 H1A_4 0.9900 .
C1_4 H1B_4 0.9900 .
C2_4 O1_4 1.401(12) .
C2_4 H2A_4 0.9900 .
C2_4 H2B_4 0.9900 .
O1_4 C3_4 1.411(11) .
C3_4 C4_4 1.486(14) .
C3_4 H3A_4 0.9900 .
C3_4 H3B_4 0.9900 .
C4_4 O2_4 1.392(10) .
C4_4 H4A_4 0.9900 .
C4_4 H4B_4 0.9900 .
O2_4 C5_4 1.412(12) .
C5_4 C6_4 1.493(13) .
C5_4 H5A_4 0.9900 .
C5_4 H5B_4 0.9900 .
C6_4 H6A_4 0.9900 .
C6_4 H6B_4 0.9900 .
C7_4 C8_4 1.470(16) .
C7_4 H7A_4 0.9900 .
C7_4 H7B_4 0.9900 .
C8_4 O3_4 1.408(14) .
C8_4 H8A_4 0.9900 .
C8_4 H8B_4 0.9900 .
O3_4 C9_4 1.243(13) .
C9_4 C10_4 1.413(14) .
C9_4 H9A_4 0.9900 .
C9_4 H9B_4 0.9900 .
C10_4 O4_4 1.416(11) .
C10_4 H10A_4 0.9900 .
C10_4 H10B_4 0.9900 .
O4_4 C11_4 1.414(12) .
C11_4 C12_4 1.482(13) .
C11_4 H11A_4 0.9900 .
C11_4 H11B_4 0.9900 .
C12_4 H12A_4 0.9900 .
C12_4 H12B_4 0.9900 .
C13_4 C14_4 1.516(15) .
C13_4 H13A_4 0.9900 .
C13_4 H13B_4 0.9900 .
C14_4 O5_4 1.390(14) .
C14_4 H14A_4 0.9900 .
C14_4 H14B_4 0.9900 .
O5_4 C15_4 1.429(12) .
C15_4 C16_4 1.454(16) .
C15_4 H15A_4 0.9900 .
C15_4 H15B_4 0.9900 .
C16_4 O6_4 1.413(12) .
C16_4 H16A_4 0.9900 .
C16_4 H16B_4 0.9900 .
O6_4 C17_4 1.405(13) .
C17_4 C18_4 1.507(14) .
C17_4 H17A_4 0.9900 .
C17_4 H17B_4 0.9900 .
C18_4 H18A_4 0.9900 .
C18_4 H18B_4 0.9900 .
N1_5 C7_5 1.459(15) .
N1_5 C13_5 1.462(15) .
N1_5 C1_5 1.477(14) .
N2_5 C12_5 1.460(14) .
N2_5 C6_5 1.464(13) .
N2_5 C18_5 1.474(13) .
C1_5 C2_5 1.484(16) .
C1_5 H1A_5 0.9900 .
C1_5 H1B_5 0.9900 .
C2_5 O1_5 1.399(16) .
C2_5 H2A_5 0.9900 .
C2_5 H2B_5 0.9900 .
O1_5 C3_5 1.418(16) .
C3_5 C4_5 1.477(18) .
C3_5 H3A_5 0.9900 .
C3_5 H3B_5 0.9900 .
C4_5 O2_5 1.409(14) .
C4_5 H4A_5 0.9900 .
C4_5 H4B_5 0.9900 .
O2_5 C5_5 1.415(15) .
C5_5 C6_5 1.475(16) .
C5_5 H5A_5 0.9900 .
C5_5 H5B_5 0.9900 .
C6_5 H6A_5 0.9900 .
C6_5 H6B_5 0.9900 .
C7_5 C8_5 1.483(16) .
C7_5 H7A_5 0.9900 .
C7_5 H7B_5 0.9900 .
C8_5 O3_5 1.443(13) .
C8_5 H8A_5 0.9900 .
C8_5 H8B_5 0.9900 .
O3_5 C9_5 1.372(12) .
C9_5 C10_5 1.476(14) .
C9_5 H9A_5 0.9900 .
C9_5 H9B_5 0.9900 .
C10_5 O4_5 1.424(12) .
C10_5 H10A_5 0.9900 .
C10_5 H10B_5 0.9900 .
O4_5 C11_5 1.422(11) .
C11_5 C12_5 1.490(14) .
C11_5 H11A_5 0.9900 .
C11_5 H11B_5 0.9900 .
C12_5 H12A_5 0.9900 .
C12_5 H12B_5 0.9900 .
C13_5 C14_5 1.528(16) .
C13_5 H13A_5 0.9900 .
C13_5 H13B_5 0.9900 .
C14_5 O5_5 1.406(14) .
C14_5 H14A_5 0.9900 .
C14_5 H14B_5 0.9900 .
O5_5 C15_5 1.418(14) .
C15_5 C16_5 1.444(16) .
C15_5 H15A_5 0.9900 .
C15_5 H15B_5 0.9900 .
C16_5 O6_5 1.432(14) .
C16_5 H16A_5 0.9900 .
C16_5 H16B_5 0.9900 .
O6_5 C17_5 1.406(14) .
C17_5 C18_5 1.496(16) .
C17_5 H17A_5 0.9900 .
C17_5 H17B_5 0.9900 .
C18_5 H18A_5 0.9900 .
C18_5 H18B_5 0.9900 .
N1_6 C7_6 1.449(13) .
N1_6 C1_6 1.472(13) .
N1_6 C13_6 1.474(13) .
N2_6 C6_6 1.462(15) .
N2_6 C12_6 1.466(14) .
N2_6 C18_6 1.476(15) .
C1_6 C2_6 1.480(15) .
C1_6 H1A_6 0.9900 .
C1_6 H1B_6 0.9900 .
C2_6 O1_6 1.394(13) .
C2_6 H2A_6 0.9900 .
C2_6 H2B_6 0.9900 .
O1_6 C3_6 1.411(13) .
C3_6 C4_6 1.490(16) .
C3_6 H3A_6 0.9900 .
C3_6 H3B_6 0.9900 .
C4_6 O2_6 1.406(14) .
C4_6 H4A_6 0.9900 .
C4_6 H4B_6 0.9900 .
O2_6 C5_6 1.411(15) .
C5_6 C6_6 1.489(16) .
C5_6 H5A_6 0.9900 .
C5_6 H5B_6 0.9900 .
C6_6 H6A_6 0.9900 .
C6_6 H6B_6 0.9900 .
C7_6 C8_6 1.475(14) .
C7_6 H7A_6 0.9900 .
C7_6 H7B_6 0.9900 .
C8_6 O3_6 1.429(12) .
C8_6 H8A_6 0.9900 .
C8_6 H8B_6 0.9900 .
O3_6 C9_6 1.385(12) .
C9_6 C10_6 1.453(14) .
C9_6 H9A_6 0.9900 .
C9_6 H9B_6 0.9900 .
C10_6 O4_6 1.417(12) .
C10_6 H10A_6 0.9900 .
C10_6 H10B_6 0.9900 .
O4_6 C11_6 1.426(13) .
C11_6 C12_6 1.467(16) .
C11_6 H11A_6 0.9900 .
C11_6 H11B_6 0.9900 .
C12_6 H12A_6 0.9900 .
C12_6 H12B_6 0.9900 .
C13_6 C14_6 1.509(15) .
C13_6 H13A_6 0.9900 .
C13_6 H13B_6 0.9900 .
C14_6 O5_6 1.422(14) .
C14_6 H14A_6 0.9900 .
C14_6 H14B_6 0.9900 .
O5_6 C15_6 1.428(13) .
C15_6 C16_6 1.460(16) .
C15_6 H15A_6 0.9900 .
C15_6 H15B_6 0.9900 .
C16_6 O6_6 1.419(14) .
C16_6 H16A_6 0.9900 .
C16_6 H16B_6 0.9900 .
O6_6 C17_6 1.425(14) .
C17_6 C18_6 1.510(16) .
C17_6 H17A_6 0.9900 .
C17_6 H17B_6 0.9900 .
C18_6 H18A_6 0.9900 .
C18_6 H18B_6 0.9900 .
K_7 N2_10 3.104(14) .
N1_7 C7_7 1.450(16) .
N1_7 C13_7 1.458(15) .
N1_7 C1_7 1.502(14) .
N2_7 C6_7 1.451(13) .
N2_7 C12_7 1.465(13) .
N2_7 C18_7 1.486(13) .
C1_7 C2_7 1.488(16) .
C1_7 H1A_7 0.9900 .
C1_7 H1B_7 0.9900 .
C2_7 O1_7 1.354(15) .
C2_7 H2A_7 0.9900 .
C2_7 H2B_7 0.9900 .
O1_7 C3_7 1.418(13) .
C3_7 C4_7 1.496(16) .
C3_7 H3A_7 0.9900 .
C3_7 H3B_7 0.9900 .
C4_7 O2_7 1.354(13) .
C4_7 H4A_7 0.9900 .
C4_7 H4B_7 0.9900 .
O2_7 C5_7 1.437(13) .
C5_7 C6_7 1.466(15) .
C5_7 H5A_7 0.9900 .
C5_7 H5B_7 0.9900 .
C6_7 H6A_7 0.9900 .
C6_7 H6B_7 0.9900 .
C7_7 C8_7 1.472(15) .
C7_7 H7A_7 0.9900 .
C7_7 H7B_7 0.9900 .
C8_7 O3_7 1.450(14) .
C8_7 H8A_7 0.9900 .
C8_7 H8B_7 0.9900 .
O3_7 C9_7 1.386(13) .
C9_7 C10_7 1.485(14) .
C9_7 H9A_7 0.9900 .
C9_7 H9B_7 0.9900 .
C10_7 O4_7 1.439(13) .
C10_7 H10A_7 0.9900 .
C10_7 H10B_7 0.9900 .
O4_7 C11_7 1.437(12) .
C11_7 C12_7 1.481(14) .
C11_7 H11A_7 0.9900 .
C11_7 H11B_7 0.9900 .
C12_7 H12A_7 0.9900 .
C12_7 H12B_7 0.9900 .
C13_7 C14_7 1.526(17) .
C13_7 H13A_7 0.9900 .
C13_7 H13B_7 0.9900 .
C14_7 O5_7 1.402(15) .
C14_7 H14A_7 0.9900 .
C14_7 H14B_7 0.9900 .
O5_7 C15_7 1.430(15) .
C15_7 C16_7 1.463(16) .
C15_7 H15A_7 0.9900 .
C15_7 H15B_7 0.9900 .
C16_7 O6_7 1.410(12) .
C16_7 H16A_7 0.9900 .
C16_7 H16B_7 0.9900 .
O6_7 C17_7 1.394(14) .
C17_7 C18_7 1.516(15) .
C17_7 H17A_7 0.9900 .
C17_7 H17B_7 0.9900 .
C18_7 H18A_7 0.9900 .
C18_7 H18B_7 0.9900 .
N1_9 C1_9 1.473(9) .
N1_9 H1A_9 0.9100 .
N1_9 H1B_9 0.9100 .
N1_9 H1C_9 0.9100 .
C1_9 C2_9 1.551(10) .
C1_9 H1D_9 0.9900 .
C1_9 H1E_9 0.9900 .
C2_9 N2_9 1.463(9) .
C2_9 H2A_9 0.9900 .
C2_9 H2B_9 0.9900 .
N2_9 H2C_9 0.9100 .
N2_9 H2D_9 0.9100 .
N2_9 H2E_9 0.9100 .
N1_10 C1_10 1.480(10) .
N1_10 H1A_10 0.9100 .
N1_10 H1B_10 0.9100 .
N1_10 H1C_10 0.9100 .
C1_10 C2_10 1.540(9) .
C1_10 H1D_10 0.9900 .
C1_10 H1E_10 0.9900 .
C2_10 N2_10 1.470(9) .
C2_10 H2A_10 0.9900 .
C2_10 H2B_10 0.9900 .
N2_10 H2C_10 0.9900 .
N2_10 H2D_10 0.9900 .
